data_7130857
loop_
_publ_author_name
'Mondal, Rahul'
'Yuvaraj, K.'
'Rajeshkumar, Thayalan'
'Maron, Laurent'
'Jones, Cameron'

_publ_section_title
;
 Reductive Activation of N2 using a Calcium/Potassium Bimetallic System
 Supported by an Extremely Bulky Diamide Ligand
;
_journal_name_full 'Chemical Communications'
_journal_paper_doi 10.1039/D2CC04841H
_journal_year 2022
_chemical_formula_sum 'C75 H106 Ca N2 O3'
_chemical_formula_weight 1123.69
_space_group_crystal_system triclinic
_space_group_IT_number 2
_space_group_name_Hall '-P 1'
_space_group_name_H-M_alt 'P -1'
_atom_sites_solution_hydrogens geom
_audit_block_doi 10.5517/ccdc.csd.cc2czz7l
_audit_creation_method SHELXL-2016/6
_audit_update_record
;
2022-08-31 deposited with the CCDC.	2022-10-13 downloaded from the CCDC.
;
_cell_angle_alpha 87.16
_cell_angle_beta 85.1190(10)
_cell_angle_gamma 75.5590(10)
_cell_formula_units_Z 4
_cell_length_a 11.84030(10)
_cell_length_b 21.09210(10)
_cell_length_c 27.04330(10)
_cell_measurement_reflns_used 73279
_cell_measurement_temperature 123(2)
_cell_measurement_theta_max 79.9640
_cell_measurement_theta_min 3.9430
_cell_volume 6513.80(7)
_computing_cell_refinement 'CrysAlisPro 1.171.39.46 (Rigaku OD, 2018)'
_computing_data_collection 'CrysAlisPro 1.171.39.46 (Rigaku OD, 2018)'
_computing_data_reduction 'CrysAlisPro 1.171.39.46 (Rigaku OD, 2018)'
_computing_molecular_graphics xseed
_computing_publication_material Ciftab
_computing_structure_refinement 'SHELXL-2016/6 (Sheldrick, 2016)'
_computing_structure_solution 'SHELXT 2014/5 (Sheldrick, 2014)'
_diffrn_ambient_temperature 123(2)
_diffrn_measured_fraction_theta_full 0.998
_diffrn_measured_fraction_theta_max 0.998
_diffrn_measurement_device_type 'XtaLAB Synergy, Dualflex, HyPix'
_diffrn_radiation_type CuK\a
_diffrn_radiation_wavelength 1.54184
_diffrn_reflns_av_R_equivalents 0.0409
_diffrn_reflns_av_unetI/netI 0.0287
_diffrn_reflns_Laue_measured_fraction_full 0.998
_diffrn_reflns_Laue_measured_fraction_max 0.998
_diffrn_reflns_limit_h_max 14
_diffrn_reflns_limit_h_min -14
_diffrn_reflns_limit_k_max 25
_diffrn_reflns_limit_k_min -25
_diffrn_reflns_limit_l_max 32
_diffrn_reflns_limit_l_min -31
_diffrn_reflns_number 126075
_diffrn_reflns_point_group_measured_fraction_full 0.998
_diffrn_reflns_point_group_measured_fraction_max 0.998
_diffrn_reflns_theta_full 67.684
_diffrn_reflns_theta_max 68.500
_diffrn_reflns_theta_min 6.469
_diffrn_source 'micro-focus sealed X-ray tube'
_exptl_absorpt_coefficient_mu 1.189
_exptl_absorpt_correction_T_max 1.00000
_exptl_absorpt_correction_T_min 0.66896
_exptl_absorpt_correction_type multi-scan
_exptl_absorpt_process_details
;
CrysAlisPro 1.171.41.113a (Rigaku Oxford Diffraction, 2021)
Empirical absorption correction using spherical harmonics,
implemented in SCALE3 ABSPACK scaling algorithm.
;
_exptl_crystal_colour colorless
_exptl_crystal_density_diffrn 1.146
_exptl_crystal_description block
_exptl_crystal_F_000 2456
_exptl_crystal_size_max 0.170
_exptl_crystal_size_mid 0.150
_exptl_crystal_size_min 0.100
_refine_diff_density_max 1.156
_refine_diff_density_min -0.475
_refine_diff_density_rms 0.050
_refine_ls_extinction_coef 0.00027(4)
_refine_ls_extinction_expression Fc^*^=kFc[1+0.001xFc^2^\l^3^/sin(2\q)]^-1/4^
_refine_ls_extinction_method 'SHELXL-2016/6 (Sheldrick 2016)'
_refine_ls_goodness_of_fit_ref 1.013
_refine_ls_hydrogen_treatment constr
_refine_ls_matrix_type full
_refine_ls_number_parameters 1487
_refine_ls_number_reflns 23928
_refine_ls_number_restraints 6
_refine_ls_restrained_S_all 1.021
_refine_ls_R_factor_all 0.0538
_refine_ls_R_factor_gt 0.0514
_refine_ls_shift/su_max 0.001
_refine_ls_shift/su_mean 0.000
_refine_ls_structure_factor_coef Fsqd
_refine_ls_weighting_details 'w=1/[\s^2^(Fo^2^)+(0.0556P)^2^+6.3198P] where P=(Fo^2^+2Fc^2^)/3'
_refine_ls_weighting_scheme calc
_refine_ls_wR_factor_gt 0.1290
_refine_ls_wR_factor_ref 0.1307
_reflns_Friedel_coverage 0.000
_reflns_number_gt 22424
_reflns_number_total 23928
_reflns_threshold_expression 'I > 2\s(I)'
_cod_data_source_file d2cc04841h2.cif
_cod_data_source_block Cj1545
_cod_original_cell_volume 6513.78(7)
_cod_database_code 7130857
_shelx_shelxl_version_number 2016/6
_shelx_space_group_comment
;
The symmetry employed for this shelxl refinement is uniquely defined
by the following loop, which should always be used as a source of
symmetry information in preference to the above space-group names.
They are only intended as comments.
;
_shelx_estimated_absorpt_t_min 0.823
_shelx_estimated_absorpt_t_max 0.890

loop_
_space_group_symop_operation_xyz
'x, y, z'
'-x, -y, -z'

loop_
_atom_site_label
_atom_site_type_symbol
_atom_site_fract_x
_atom_site_fract_y
_atom_site_fract_z
_atom_site_U_iso_or_equiv
_atom_site_adp_type
_atom_site_occupancy
_atom_site_site_symmetry_order
_atom_site_calc_flag
_atom_site_refinement_flags_posn
_atom_site_refinement_flags_adp
_atom_site_refinement_flags_occupancy
_atom_site_disorder_assembly
_atom_site_disorder_group
Ca1 Ca 0.90499(3) -0.34455(2) 0.13337(2) 0.02277(9) Uani 1 1 d . . . . .
O1 O 1.10692(10) -0.38259(6) 0.11645(4) 0.0214(3) Uani 1 1 d . . . . .
N1 N 0.99621(13) -0.39795(7) 0.20166(5) 0.0217(3) Uani 1 1 d . . . . .
C1 C 1.17797(15) -0.41747(8) 0.15238(6) 0.0194(3) Uani 1 1 d . . . . .
Ca2 Ca 0.39611(3) 0.15574(2) 0.37655(2) 0.01932(9) Uani 1 1 d . . . . .
O2 O 0.88098(12) -0.43722(7) 0.09518(5) 0.0324(3) Uani 1 1 d . . . . .
N2 N 0.97223(13) -0.29109(8) 0.06456(6) 0.0236(3) Uani 1 1 d . . . . .
C2 C 1.11489(15) -0.42326(8) 0.19883(7) 0.0205(3) Uani 1 1 d . . . . .
O3 O 0.71013(12) -0.29761(8) 0.16119(6) 0.0387(4) Uani 1 1 d . . . . .
N3 N 0.48623(12) 0.19833(7) 0.43552(5) 0.0188(3) Uani 1 1 d . . . . .
C3 C 1.18290(16) -0.45491(9) 0.23709(7) 0.0242(4) Uani 1 1 d . . . . .
H2 H 1.145842 -0.459395 0.269183 0.029 Uiso 1 1 calc R U . . .
O4 O 0.59905(10) 0.11202(6) 0.37164(4) 0.0188(2) Uani 1 1 d . . . . .
N4 N 0.46105(12) 0.10291(7) 0.30283(5) 0.0196(3) Uani 1 1 d . . . . .
C4 C 1.30332(17) -0.47991(9) 0.22925(7) 0.0257(4) Uani 1 1 d . . . . .
O5 O 0.31236(11) 0.08015(6) 0.42370(5) 0.0271(3) Uani 1 1 d . . . . .
C5 C 1.35905(16) -0.47502(9) 0.18245(7) 0.0244(4) Uani 1 1 d . . . . .
H5 H 1.440773 -0.493512 0.177196 0.029 Uiso 1 1 calc R U . . .
O6 O 0.22432(13) 0.22863(7) 0.35603(7) 0.0412(4) Uani 1 1 d . . . . .
C6 C 1.29622(15) -0.44309(8) 0.14271(7) 0.0210(4) Uani 1 1 d . . . . .
C7 C 1.35543(15) -0.43992(9) 0.09062(7) 0.0241(4) Uani 1 1 d . . . . .
C8 C 1.27435(15) -0.39341(8) 0.05633(7) 0.0199(3) Uani 1 1 d . . . . .
C9 C 1.31545(15) -0.37526(9) 0.00866(7) 0.0221(4) Uani 1 1 d . . . . .
H9 H 1.393809 -0.394344 -0.003257 0.027 Uiso 1 1 calc R U . . .
C10 C 1.24365(16) -0.33008(9) -0.02115(7) 0.0230(4) Uani 1 1 d . . . . .
C11 C 1.12900(16) -0.30073(9) -0.00365(7) 0.0229(4) Uani 1 1 d . . . . .
H11 H 1.081364 -0.268793 -0.024042 0.027 Uiso 1 1 calc R U . . .
C12 C 1.08241(15) -0.31720(9) 0.04325(7) 0.0209(4) Uani 1 1 d . . . . .
C13 C 1.15915(15) -0.36616(9) 0.07094(6) 0.0196(3) Uani 1 1 d . . . . .
C14 C 1.37316(18) -0.51042(11) 0.27246(8) 0.0329(4) Uani 1 1 d . . . . .
H14C H 1.328458 -0.537073 0.293308 0.039 Uiso 1 1 calc R U . . .
H14D H 1.447295 -0.540119 0.259550 0.039 Uiso 1 1 calc R U . . .
C15 C 1.4004(3) -0.46061(15) 0.30393(13) 0.0754(11) Uani 1 1 d . . . . .
H15C H 1.449817 -0.436287 0.284150 0.113 Uiso 1 1 calc R U . . .
H15D H 1.441874 -0.482731 0.332278 0.113 Uiso 1 1 calc R U . . .
H15E H 1.327496 -0.430185 0.315982 0.113 Uiso 1 1 calc R U . . .
C16 C 1.3871(2) -0.50933(11) 0.06965(8) 0.0432(6) Uani 1 1 d . . . . .
H16A H 1.442039 -0.538943 0.090653 0.065 Uiso 1 1 calc R U . . .
H16B H 1.423472 -0.508089 0.035795 0.065 Uiso 1 1 calc R U . . .
H16C H 1.316043 -0.525062 0.069185 0.065 Uiso 1 1 calc R U . . .
C17 C 1.46714(19) -0.41614(15) 0.09277(9) 0.0493(7) Uani 1 1 d . . . . .
H17A H 1.446914 -0.371777 0.105637 0.074 Uiso 1 1 calc R U . . .
H17B H 1.506140 -0.415763 0.059346 0.074 Uiso 1 1 calc R U . . .
H17C H 1.519746 -0.445681 0.114693 0.074 Uiso 1 1 calc R U . . .
C18 C 1.29097(18) -0.30956(10) -0.07162(7) 0.0289(4) Uani 1 1 d . . . . .
H18A H 1.232003 -0.307143 -0.095947 0.035 Uiso 1 1 calc R U . . .
H18B H 1.362063 -0.343157 -0.082624 0.035 Uiso 1 1 calc R U . . .
C19 C 1.32085(19) -0.24349(10) -0.07082(8) 0.0334(5) Uani 1 1 d . . . . .
H19A H 1.249747 -0.209592 -0.061912 0.050 Uiso 1 1 calc R U . . .
H19B H 1.354014 -0.232978 -0.103741 0.050 Uiso 1 1 calc R U . . .
H19C H 1.378032 -0.245374 -0.046288 0.050 Uiso 1 1 calc R U . . .
C20 C 0.93008(15) -0.39999(9) 0.24802(7) 0.0217(4) Uani 1 1 d . . . . .
C21 C 0.86099(17) -0.44591(9) 0.25671(7) 0.0265(4) Uani 1 1 d . . . . .
C22 C 0.78115(18) -0.43990(10) 0.29836(7) 0.0285(4) Uani 1 1 d . . . . .
H22 H 0.734578 -0.470691 0.303729 0.034 Uiso 1 1 calc R U . . .
C23 C 0.76726(16) -0.39064(9) 0.33221(7) 0.0238(4) Uani 1 1 d . . . . .
C24 C 0.84003(16) -0.34817(9) 0.32445(7) 0.0235(4) Uani 1 1 d . . . . .
H24 H 0.834065 -0.315178 0.347890 0.028 Uiso 1 1 calc R U . . .
C25 C 0.92176(15) -0.35193(9) 0.28357(7) 0.0220(4) Uani 1 1 d . . . . .
C26 C 0.87536(19) -0.50243(10) 0.22189(8) 0.0325(5) Uani 1 1 d . . . . .
H26 H 0.897654 -0.486596 0.187868 0.039 Uiso 1 1 calc R U . . .
C27 C 0.9755(2) -0.55908(11) 0.23652(10) 0.0427(6) Uani 1 1 d . . . . .
H27A H 0.957547 -0.574444 0.270791 0.051 Uiso 1 1 calc R U . . .
H27B H 1.047780 -0.543496 0.236143 0.051 Uiso 1 1 calc R U . . .
C28 C 0.9964(2) -0.61650(12) 0.20145(11) 0.0497(6) Uani 1 1 d . . . . .
H28A H 1.022179 -0.602378 0.167824 0.060 Uiso 1 1 calc R U . . .
H28B H 1.059709 -0.652798 0.213224 0.060 Uiso 1 1 calc R U . . .
C29 C 0.8875(2) -0.64085(11) 0.19864(9) 0.0439(6) Uani 1 1 d . . . . .
H29A H 0.866118 -0.659533 0.231376 0.053 Uiso 1 1 calc R U . . .
H29B H 0.902632 -0.675826 0.174071 0.053 Uiso 1 1 calc R U . . .
C30 C 0.7872(2) -0.58479(11) 0.18354(8) 0.0405(5) Uani 1 1 d . . . . .
H30A H 0.715141 -0.600631 0.183875 0.049 Uiso 1 1 calc R U . . .
H30B H 0.805315 -0.569550 0.149249 0.049 Uiso 1 1 calc R U . . .
C31 C 0.7659(2) -0.52743(10) 0.21850(8) 0.0327(4) Uani 1 1 d . . . . .
H31A H 0.702646 -0.491214 0.206556 0.039 Uiso 1 1 calc R U . . .
H31B H 0.739546 -0.541545 0.252041 0.039 Uiso 1 1 calc R U . . .
C32 C 0.67303(16) -0.38032(10) 0.37507(7) 0.0257(4) Uani 1 1 d . . . . .
H32 H 0.704781 -0.363246 0.403360 0.031 Uiso 1 1 calc R U . . .
C33 C 0.63772(18) -0.44279(10) 0.39363(8) 0.0306(4) Uani 1 1 d . . . . .
H33A H 0.707298 -0.475256 0.404845 0.037 Uiso 1 1 calc R U . . .
H33B H 0.608823 -0.461725 0.365906 0.037 Uiso 1 1 calc R U . . .
C34 C 0.54240(18) -0.42978(11) 0.43655(8) 0.0338(5) Uani 1 1 d . . . . .
H34A H 0.520203 -0.471046 0.446695 0.041 Uiso 1 1 calc R U . . .
H34B H 0.573362 -0.414422 0.465375 0.041 Uiso 1 1 calc R U . . .
C35 C 0.43516(16) -0.37868(10) 0.42151(7) 0.0270(4) Uani 1 1 d . . . . .
H35A H 0.399888 -0.395542 0.394638 0.032 Uiso 1 1 calc R U . . .
H35B H 0.376394 -0.369607 0.450219 0.032 Uiso 1 1 calc R U . . .
C36 C 0.46833(19) -0.31608(10) 0.40374(9) 0.0381(5) Uani 1 1 d . . . . .
H36A H 0.496493 -0.297112 0.431650 0.046 Uiso 1 1 calc R U . . .
H36B H 0.398386 -0.283934 0.392513 0.046 Uiso 1 1 calc R U . . .
C37 C 0.56424(18) -0.32868(10) 0.36087(8) 0.0340(5) Uani 1 1 d . . . . .
H37A H 0.533166 -0.343461 0.331832 0.041 Uiso 1 1 calc R U . . .
H37B H 0.586196 -0.287225 0.351146 0.041 Uiso 1 1 calc R U . . .
C38 C 0.99955(17) -0.30424(10) 0.27776(7) 0.0266(4) Uani 1 1 d . . . . .
H38 H 1.055799 -0.317694 0.248222 0.032 Uiso 1 1 calc R U . . .
C39 C 1.0721(2) -0.30830(13) 0.32254(10) 0.0447(6) Uani 1 1 d . . . . .
H39A H 1.121619 -0.353392 0.326172 0.054 Uiso 1 1 calc R U . . .
H39B H 1.018866 -0.298890 0.352982 0.054 Uiso 1 1 calc R U . . .
C40 C 1.1504(2) -0.25994(14) 0.31734(11) 0.0522(7) Uani 1 1 d . . . . .
H40A H 1.191637 -0.262207 0.347960 0.063 Uiso 1 1 calc R U . . .
H40B H 1.210005 -0.272574 0.289288 0.063 Uiso 1 1 calc R U . . .
C41 C 1.0809(2) -0.19123(12) 0.30855(10) 0.0451(6) Uani 1 1 d . . . . .
H41A H 1.134273 -0.161706 0.303376 0.054 Uiso 1 1 calc R U . . .
H41B H 1.026844 -0.176774 0.338089 0.054 Uiso 1 1 calc R U . . .
C42 C 1.0114(3) -0.18695(13) 0.26353(14) 0.0638(9) Uani 1 1 d . . . . .
H42A H 1.066117 -0.196511 0.233520 0.077 Uiso 1 1 calc R U . . .
H42B H 0.962552 -0.141762 0.259604 0.077 Uiso 1 1 calc R U . . .
C43 C 0.9327(2) -0.23483(11) 0.26770(11) 0.0483(6) Uani 1 1 d . . . . .
H43A H 0.870955 -0.221397 0.294843 0.058 Uiso 1 1 calc R U . . .
H43B H 0.894063 -0.232706 0.236398 0.058 Uiso 1 1 calc R U . . .
C44 C 0.90779(15) -0.22750(9) 0.05024(6) 0.0227(4) Uani 1 1 d . . . . .
C45 C 0.93835(16) -0.17060(10) 0.06469(7) 0.0247(4) Uani 1 1 d . . . . .
C46 C 0.85761(17) -0.11004(10) 0.06161(7) 0.0267(4) Uani 1 1 d . . . . .
H46 H 0.878067 -0.072363 0.072200 0.032 Uiso 1 1 calc R U . . .
C47 C 0.74809(17) -0.10268(9) 0.04360(7) 0.0267(4) Uani 1 1 d . . . . .
C48 C 0.72546(16) -0.15759(10) 0.02435(7) 0.0266(4) Uani 1 1 d . . . . .
H48 H 0.654590 -0.152886 0.008895 0.032 Uiso 1 1 calc R U . . .
C49 C 0.80239(16) -0.21939(9) 0.02672(7) 0.0245(4) Uani 1 1 d . . . . .
C50 C 1.05824(16) -0.17420(10) 0.08281(7) 0.0274(4) Uani 1 1 d . . . . .
H50 H 1.097774 -0.221323 0.089026 0.033 Uiso 1 1 calc R U . . .
C51 C 1.1340(2) -0.14574(14) 0.04213(10) 0.0508(6) Uani 1 1 d . . . . .
H51A H 1.138416 -0.169023 0.010856 0.061 Uiso 1 1 calc R U . . .
H51B H 1.096889 -0.098840 0.035795 0.061 Uiso 1 1 calc R U . . .
C52 C 1.2579(2) -0.15294(16) 0.05820(12) 0.0597(7) Uani 1 1 d . . . . .
H52A H 1.296591 -0.199877 0.063300 0.072 Uiso 1 1 calc R U . . .
H52B H 1.304829 -0.134390 0.031928 0.072 Uiso 1 1 calc R U . . .
C53 C 1.2512(3) -0.11799(14) 0.10494(13) 0.0602(7) Uani 1 1 d . . . . .
H53A H 1.214528 -0.070928 0.099071 0.072 Uiso 1 1 calc R U . . .
H53B H 1.331412 -0.121836 0.114636 0.072 Uiso 1 1 calc R U . . .
C54 C 1.1824(2) -0.14395(17) 0.14692(11) 0.0594(7) Uani 1 1 d . . . . .
H54A H 1.178677 -0.118531 0.177077 0.071 Uiso 1 1 calc R U . . .
H54B H 1.220137 -0.190413 0.154538 0.071 Uiso 1 1 calc R U . . .
C55 C 1.0554(2) -0.13741(16) 0.13036(10) 0.0561(7) Uani 1 1 d . . . . .
H55A H 1.008717 -0.155095 0.157217 0.067 Uiso 1 1 calc R U . . .
H55B H 1.016894 -0.090532 0.124804 0.067 Uiso 1 1 calc R U . . .
C56 C 0.65168(17) -0.03983(10) 0.04709(8) 0.0307(4) Uani 1 1 d . . . . .
H56 H 0.607437 -0.035670 0.016714 0.037 Uiso 1 1 calc R U . . .
C57 C 0.6917(2) 0.02183(11) 0.05030(12) 0.0482(6) Uani 1 1 d . . . . .
H57A H 0.741834 0.027474 0.020012 0.058 Uiso 1 1 calc R U . . .
H57B H 0.739256 0.018073 0.079188 0.058 Uiso 1 1 calc R U . . .
C58 C 0.5864(2) 0.08304(12) 0.05573(13) 0.0568(7) Uani 1 1 d . . . . .
H58A H 0.615624 0.122357 0.060013 0.068 Uiso 1 1 calc R U . . .
H58B H 0.543862 0.089890 0.025179 0.068 Uiso 1 1 calc R U . . .
C59 C 0.5041(2) 0.07411(15) 0.09985(11) 0.0565(7) Uani 1 1 d . . . . .
H59A H 0.544548 0.072820 0.130581 0.068 Uiso 1 1 calc R U . . .
H59B H 0.435821 0.112434 0.101232 0.068 Uiso 1 1 calc R U . . .
C60 C 0.4624(2) 0.01431(14) 0.09840(10) 0.0535(7) Uani 1 1 d . . . . .
H60A H 0.413086 0.017669 0.070145 0.064 Uiso 1 1 calc R U . . .
H60B H 0.413915 0.009523 0.129362 0.064 Uiso 1 1 calc R U . . .
C61 C 0.5655(2) -0.04582(13) 0.09283(10) 0.0504(6) Uani 1 1 d . . . . .
H61A H 0.535232 -0.085012 0.089557 0.060 Uiso 1 1 calc R U . . .
H61B H 0.608482 -0.052163 0.123251 0.060 Uiso 1 1 calc R U . . .
C62 C 0.77706(17) -0.27570(9) 0.00020(7) 0.0267(4) Uani 1 1 d . . . . .
H62 H 0.827869 -0.317442 0.013105 0.032 Uiso 1 1 calc R U . . .
C63 C 0.81176(18) -0.26872(11) -0.05553(8) 0.0315(4) Uani 1 1 d . . . . .
H63A H 0.768447 -0.225385 -0.068166 0.038 Uiso 1 1 calc R U . . .
H63B H 0.896309 -0.270434 -0.060157 0.038 Uiso 1 1 calc R U . . .
C64 C 0.78652(19) -0.32199(11) -0.08580(8) 0.0360(5) Uani 1 1 d . . . . .
H64A H 0.806430 -0.313914 -0.121468 0.043 Uiso 1 1 calc R U . . .
H64B H 0.835868 -0.365123 -0.075769 0.043 Uiso 1 1 calc R U . . .
C65 C 0.6586(2) -0.32297(10) -0.07787(8) 0.0343(5) Uani 1 1 d . . . . .
H65A H 0.644214 -0.358595 -0.097056 0.041 Uiso 1 1 calc R U . . .
H65B H 0.609383 -0.280937 -0.090067 0.041 Uiso 1 1 calc R U . . .
C66 C 0.6250(2) -0.33354(11) -0.02298(8) 0.0350(5) Uani 1 1 d . . . . .
H66A H 0.670014 -0.377083 -0.011482 0.042 Uiso 1 1 calc R U . . .
H66B H 0.540814 -0.332749 -0.018355 0.042 Uiso 1 1 calc R U . . .
C67 C 0.64954(18) -0.28059(10) 0.00807(8) 0.0305(4) Uani 1 1 d . . . . .
H67A H 0.631489 -0.290346 0.043630 0.037 Uiso 1 1 calc R U . . .
H67B H 0.597253 -0.237802 -0.000764 0.037 Uiso 1 1 calc R U . . .
C68 C 0.98212(17) -0.48968(11) 0.08065(8) 0.0312(4) Uani 1 1 d . . . . .
H68A H 1.022635 -0.509975 0.110182 0.037 Uiso 1 1 calc R U . . .
H68B H 1.037969 -0.472588 0.057674 0.037 Uiso 1 1 calc R U . . .
C69 C 0.93546(18) -0.53951(10) 0.05507(8) 0.0321(4) Uani 1 1 d . . . . .
H69A H 0.925807 -0.575911 0.078273 0.039 Uiso 1 1 calc R U . . .
H69B H 0.988234 -0.557633 0.026041 0.039 Uiso 1 1 calc R U . . .
C70 C 0.81743(19) -0.49951(11) 0.03901(8) 0.0349(5) Uani 1 1 d . . . . .
H70A H 0.826393 -0.476397 0.006706 0.042 Uiso 1 1 calc R U . . .
H70B H 0.762656 -0.527625 0.036507 0.042 Uiso 1 1 calc R U . . .
C71 C 0.77613(17) -0.45181(11) 0.08034(8) 0.0304(4) Uani 1 1 d . . . . .
H71A H 0.721209 -0.411559 0.068453 0.036 Uiso 1 1 calc R U . . .
H71B H 0.736415 -0.471685 0.108435 0.036 Uiso 1 1 calc R U . . .
C72 C 0.6409(3) -0.33001(19) 0.19537(16) 0.0893(14) Uani 1 1 d . . . . .
H72A H 0.673508 -0.336025 0.228281 0.107 Uiso 1 1 calc R U . . .
H72B H 0.642611 -0.373716 0.183110 0.107 Uiso 1 1 calc R U . . .
C73 C 0.5201(2) -0.28991(14) 0.19979(11) 0.0521(7) Uani 1 1 d . . . . .
H73A H 0.499593 -0.271884 0.233398 0.062 Uiso 1 1 calc R U . . .
H73B H 0.464419 -0.315939 0.193086 0.062 Uiso 1 1 calc R U . . .
C74 C 0.5186(2) -0.23594(16) 0.16116(11) 0.0633(8) Uani 1 1 d . . . . .
H74A H 0.466155 -0.194195 0.172712 0.076 Uiso 1 1 calc R U . . .
H74B H 0.492586 -0.247178 0.129612 0.076 Uiso 1 1 calc R U . . .
C75 C 0.6439(2) -0.23122(12) 0.15479(10) 0.0467(6) Uani 1 1 d . . . . .
H3A H 0.662157 -0.213313 0.121367 0.056 Uiso 1 1 calc R U . . .
H3B H 0.660179 -0.203020 0.180122 0.056 Uiso 1 1 calc R U . . .
C76 C 0.66740(15) 0.12592(8) 0.40734(6) 0.0173(3) Uani 1 1 d . . . . .
C77 C 0.60284(15) 0.17307(8) 0.44184(6) 0.0179(3) Uani 1 1 d . . . . .
C78 C 0.66655(15) 0.18855(8) 0.47908(6) 0.0198(3) Uani 1 1 d . . . . .
H78 H 0.627541 0.219525 0.503092 0.024 Uiso 1 1 calc R U . . .
C79 C 0.78586(15) 0.15957(8) 0.48174(7) 0.0208(4) Uani 1 1 d . . . . .
C80 C 0.84449(15) 0.11624(9) 0.44575(7) 0.0211(4) Uani 1 1 d . . . . .
H80 H 0.925904 0.097434 0.447233 0.025 Uiso 1 1 calc R U . . .
C81 C 0.78599(15) 0.09950(8) 0.40701(6) 0.0186(3) Uani 1 1 d . . . . .
C82 C 0.85431(15) 0.05712(8) 0.36487(7) 0.0200(3) Uani 1 1 d . . . . .
C83 C 0.77287(15) 0.04626(8) 0.32716(6) 0.0195(3) Uani 1 1 d . . . . .
C84 C 0.81905(15) 0.01041(9) 0.28432(7) 0.0225(4) Uani 1 1 d . . . . .
H84 H 0.900103 -0.010524 0.280719 0.027 Uiso 1 1 calc R U . . .
C85 C 0.74798(16) 0.00526(9) 0.24743(7) 0.0227(4) Uani 1 1 d . . . . .
C86 C 0.62850(16) 0.03517(9) 0.25263(7) 0.0223(4) Uani 1 1 d . . . . .
H86 H 0.581026 0.031450 0.226838 0.027 Uiso 1 1 calc R U . . .
C87 C 0.57629(15) 0.07052(8) 0.29469(6) 0.0194(3) Uani 1 1 d . . . . .
C88 C 0.65450(15) 0.07409(8) 0.33120(6) 0.0182(3) Uani 1 1 d . . . . .
C89 C 0.85008(17) 0.17578(9) 0.52361(7) 0.0260(4) Uani 1 1 d . . . . .
H89A H 0.930793 0.147631 0.521532 0.031 Uiso 1 1 calc R U . . .
H89B H 0.810805 0.165251 0.555647 0.031 Uiso 1 1 calc R U . . .
C90 C 0.85569(19) 0.24678(10) 0.52309(9) 0.0344(5) Uani 1 1 d . . . . .
H90A H 0.895839 0.257495 0.491773 0.052 Uiso 1 1 calc R U . . .
H90B H 0.898682 0.253733 0.550919 0.052 Uiso 1 1 calc R U . . .
H90C H 0.776181 0.275042 0.526240 0.052 Uiso 1 1 calc R U . . .
C91 C 0.92366(17) -0.00877(9) 0.38616(8) 0.0290(4) Uani 1 1 d . . . . .
H91A H 0.869608 -0.031185 0.404834 0.044 Uiso 1 1 calc R U . . .
H91B H 0.979849 -0.000951 0.408295 0.044 Uiso 1 1 calc R U . . .
H91C H 0.965693 -0.036130 0.358906 0.044 Uiso 1 1 calc R U . . .
C92 C 0.94065(17) 0.09373(10) 0.33796(7) 0.0281(4) Uani 1 1 d . . . . .
H92A H 0.987020 0.066818 0.311327 0.042 Uiso 1 1 calc R U . . .
H92B H 0.992856 0.102248 0.361691 0.042 Uiso 1 1 calc R U . . .
H92C H 0.896900 0.135383 0.323787 0.042 Uiso 1 1 calc R U . . .
C93 C 0.79824(17) -0.03357(10) 0.20166(7) 0.0277(4) Uani 1 1 d . . . . .
H93A H 0.884690 -0.044550 0.200783 0.033 Uiso 1 1 calc R U . . .
H93B H 0.774454 -0.006173 0.171713 0.033 Uiso 1 1 calc R U . . .
C94 C 0.75771(18) -0.09649(10) 0.20041(8) 0.0324(4) Uani 1 1 d . . . . .
H94A H 0.779574 -0.123379 0.230331 0.049 Uiso 1 1 calc R U . . .
H94B H 0.794922 -0.120837 0.170953 0.049 Uiso 1 1 calc R U . . .
H94C H 0.672554 -0.085752 0.199137 0.049 Uiso 1 1 calc R U . . .
C95 C 0.42650(15) 0.26196(8) 0.45117(6) 0.0186(3) Uani 1 1 d . . . . .
C96 C 0.32168(15) 0.27020(9) 0.48275(6) 0.0205(3) Uani 1 1 d . . . . .
C97 C 0.24600(15) 0.33253(9) 0.48683(7) 0.0228(4) Uani 1 1 d . . . . .
H97 H 0.174918 0.337377 0.507065 0.027 Uiso 1 1 calc R U . . .
C98 C 0.27052(16) 0.38777(9) 0.46248(7) 0.0233(4) Uani 1 1 d . . . . .
C99 C 0.37875(16) 0.37970(9) 0.43616(7) 0.0229(4) Uani 1 1 d . . . . .
H99 H 0.400111 0.417311 0.421490 0.028 Uiso 1 1 calc R U . . .
C100 C 0.45751(15) 0.31875(9) 0.43031(6) 0.0205(3) Uani 1 1 d . . . . .
C101 C 0.29730(15) 0.21127(9) 0.51257(7) 0.0214(4) Uani 1 1 d . . . . .
H101 H 0.307213 0.174816 0.489063 0.026 Uiso 1 1 calc R U . . .
C102 C 0.38782(17) 0.18856(10) 0.55136(7) 0.0272(4) Uani 1 1 d . . . . .
H10C H 0.467223 0.177882 0.534215 0.033 Uiso 1 1 calc R U . . .
H10D H 0.382915 0.224874 0.573903 0.033 Uiso 1 1 calc R U . . .
C103 C 0.36943(18) 0.12882(10) 0.58196(8) 0.0314(4) Uani 1 1 d . . . . .
H10E H 0.382400 0.091039 0.560043 0.038 Uiso 1 1 calc R U . . .
H10F H 0.427202 0.117510 0.607385 0.038 Uiso 1 1 calc R U . . .
C104 C 0.24637(19) 0.14177(11) 0.60733(8) 0.0348(5) Uani 1 1 d . . . . .
H10I H 0.235179 0.101610 0.625495 0.042 Uiso 1 1 calc R U . . .
H10J H 0.235607 0.176767 0.631638 0.042 Uiso 1 1 calc R U . . .
C105 C 0.15635(18) 0.16247(11) 0.56897(8) 0.0327(4) Uani 1 1 d . . . . .
H10G H 0.076840 0.172480 0.586024 0.039 Uiso 1 1 calc R U . . .
H10H H 0.162858 0.125846 0.546523 0.039 Uiso 1 1 calc R U . . .
C106 C 0.17396(17) 0.22281(10) 0.53833(8) 0.0287(4) Uani 1 1 d . . . . .
H10A H 0.115969 0.233896 0.512983 0.034 Uiso 1 1 calc R U . . .
H10B H 0.160125 0.260506 0.560385 0.034 Uiso 1 1 calc R U . . .
C107 C 0.18231(16) 0.45383(9) 0.46308(7) 0.0256(4) Uani 1 1 d . . . . .
H107 H 0.113830 0.449397 0.486110 0.031 Uiso 1 1 calc R U . . .
C108 C 0.22920(17) 0.50881(9) 0.48203(8) 0.0304(4) Uani 1 1 d . . . . .
H10M H 0.254717 0.496851 0.515903 0.037 Uiso 1 1 calc R U . . .
H10N H 0.298218 0.513742 0.460251 0.037 Uiso 1 1 calc R U . . .
C109 C 0.13688(18) 0.57405(9) 0.48316(8) 0.0318(4) Uani 1 1 d . . . . .
H10K H 0.070959 0.570453 0.507336 0.038 Uiso 1 1 calc R U . . .
H10L H 0.171372 0.608662 0.494211 0.038 Uiso 1 1 calc R U . . .
C110 C 0.09171(19) 0.59301(10) 0.43241(9) 0.0360(5) Uani 1 1 d . . . . .
H11C H 0.155588 0.602206 0.409328 0.043 Uiso 1 1 calc R U . . .
H11D H 0.028075 0.633589 0.434836 0.043 Uiso 1 1 calc R U . . .
C111 C 0.0460(2) 0.53936(11) 0.41163(9) 0.0384(5) Uani 1 1 d . . . . .
H11E H 0.024557 0.551836 0.377267 0.046 Uiso 1 1 calc R U . . .
H11F H -0.025332 0.534757 0.431882 0.046 Uiso 1 1 calc R U . . .
C112 C 0.1375(2) 0.47360(10) 0.41159(8) 0.0365(5) Uani 1 1 d . . . . .
H11A H 0.204219 0.476565 0.387686 0.044 Uiso 1 1 calc R U . . .
H11B H 0.102552 0.439247 0.400394 0.044 Uiso 1 1 calc R U . . .
C113 C 0.57310(15) 0.31634(9) 0.40055(7) 0.0210(4) Uani 1 1 d . . . . .
H113 H 0.619010 0.269603 0.400276 0.025 Uiso 1 1 calc R U . . .
C114 C 0.64385(17) 0.35562(10) 0.42575(7) 0.0276(4) Uani 1 1 d . . . . .
H11K H 0.598954 0.401908 0.427741 0.033 Uiso 1 1 calc R U . . .
H11L H 0.656376 0.338070 0.460024 0.033 Uiso 1 1 calc R U . . .
C115 C 0.76179(17) 0.35229(11) 0.39734(7) 0.0312(4) Uani 1 1 d . . . . .
H11O H 0.803541 0.379881 0.413517 0.037 Uiso 1 1 calc R U . . .
H11P H 0.809919 0.306596 0.398141 0.037 Uiso 1 1 calc R U . . .
C116 C 0.74600(17) 0.37588(10) 0.34367(7) 0.0279(4) Uani 1 1 d . . . . .
H11I H 0.704611 0.422862 0.342810 0.033 Uiso 1 1 calc R U . . .
H11J H 0.823678 0.371201 0.325488 0.033 Uiso 1 1 calc R U . . .
C117 C 0.67656(17) 0.33694(10) 0.31818(7) 0.0286(4) Uani 1 1 d . . . . .
H11M H 0.721704 0.290715 0.316005 0.034 Uiso 1 1 calc R U . . .
H11N H 0.664117 0.354792 0.283972 0.034 Uiso 1 1 calc R U . . .
C118 C 0.55840(17) 0.33999(10) 0.34659(7) 0.0279(4) Uani 1 1 d . . . . .
H11G H 0.516997 0.312357 0.330260 0.033 Uiso 1 1 calc R U . . .
H11H H 0.510086 0.385637 0.345730 0.033 Uiso 1 1 calc R U . . .
C119 C 0.38315(15) 0.10402(9) 0.26520(6) 0.0210(4) Uani 1 1 d . . . . .
C120 C 0.34873(16) 0.16160(9) 0.23523(7) 0.0236(4) Uani 1 1 d . . . . .
C121 C 0.26024(17) 0.16645(10) 0.20328(7) 0.0274(4) Uani 1 1 d . . . . .
H121 H 0.237715 0.205383 0.183525 0.033 Uiso 1 1 calc R U . . .
C122 C 0.20363(17) 0.11692(10) 0.19908(7) 0.0272(4) Uani 1 1 d . . . . .
C123 C 0.24124(17) 0.05981(10) 0.22724(7) 0.0263(4) Uani 1 1 d . . . . .
H123 H 0.205638 0.024644 0.224202 0.032 Uiso 1 1 calc R U . . .
C124 C 0.32966(16) 0.05204(9) 0.25994(7) 0.0228(4) Uani 1 1 d . . . . .
C125 C 0.40824(16) 0.21720(9) 0.23730(7) 0.0244(4) Uani 1 1 d . . . . .
H125 H 0.422796 0.221086 0.272778 0.029 Uiso 1 1 calc R U . . .
C126 C 0.33478(17) 0.28382(10) 0.21997(7) 0.0286(4) Uani 1 1 d . . . . .
H12A H 0.319985 0.281782 0.184671 0.034 Uiso 1 1 calc R U . . .
H12B H 0.258290 0.293738 0.239585 0.034 Uiso 1 1 calc R U . . .
C127 C 0.39533(19) 0.33848(10) 0.22570(8) 0.0330(4) Uani 1 1 d . . . . .
H12C H 0.402797 0.343699 0.261364 0.040 Uiso 1 1 calc R U . . .
H12D H 0.347155 0.380201 0.212507 0.040 Uiso 1 1 calc R U . . .
C128 C 0.51634(19) 0.32365(11) 0.19812(8) 0.0345(5) Uani 1 1 d . . . . .
H12E H 0.507927 0.325312 0.161932 0.041 Uiso 1 1 calc R U . . .
H12F H 0.556633 0.357662 0.205285 0.041 Uiso 1 1 calc R U . . .
C129 C 0.59050(18) 0.25661(11) 0.21305(8) 0.0337(5) Uani 1 1 d . . . . .
H12G H 0.609012 0.257061 0.248028 0.040 Uiso 1 1 calc R U . . .
H12H H 0.665150 0.247148 0.192097 0.040 Uiso 1 1 calc R U . . .
C130 C 0.52769(17) 0.20265(10) 0.20737(8) 0.0286(4) Uani 1 1 d . . . . .
H13A H 0.576541 0.160226 0.219063 0.034 Uiso 1 1 calc R U . . .
H13B H 0.516404 0.199041 0.171860 0.034 Uiso 1 1 calc R U . . .
C131 C 0.10610(17) 0.12646(10) 0.16420(7) 0.0293(4) Uani 1 1 d . . . . .
H131 H 0.086972 0.173712 0.153377 0.035 Uiso 1 1 calc R U . . .
C132 C 0.14480(19) 0.08710(12) 0.11741(8) 0.0383(5) Uani 1 1 d . . . . .
H13C H 0.167905 0.039892 0.126676 0.046 Uiso 1 1 calc R U . . .
H13D H 0.214074 0.099381 0.100462 0.046 Uiso 1 1 calc R U . . .
C133 C 0.0474(2) 0.09898(14) 0.08158(9) 0.0451(6) Uani 1 1 d . . . . .
H13O H 0.031727 0.144865 0.068707 0.054 Uiso 1 1 calc R U . . .
H13P H 0.073593 0.069900 0.053027 0.054 Uiso 1 1 calc R U . . .
C134 C -0.0643(2) 0.08605(11) 0.10704(9) 0.0415(5) Uani 1 1 d . . . . .
H13E H -0.126909 0.097428 0.083731 0.050 Uiso 1 1 calc R U . . .
H13F H -0.051276 0.038831 0.115989 0.050 Uiso 1 1 calc R U . . .
C135 C -0.1032(2) 0.12538(14) 0.15324(9) 0.0445(6) Uani 1 1 d . . . . .
H13K H -0.172856 0.113420 0.170085 0.053 Uiso 1 1 calc R U . . .
H13L H -0.125559 0.172576 0.143881 0.053 Uiso 1 1 calc R U . . .
C136 C -0.00580(19) 0.11296(14) 0.18909(9) 0.0421(5) Uani 1 1 d . . . . .
H13M H -0.032259 0.141446 0.217969 0.050 Uiso 1 1 calc R U . . .
H13N H 0.010096 0.066857 0.201456 0.050 Uiso 1 1 calc R U . . .
C137 C 0.36846(16) -0.01270(9) 0.28817(7) 0.0235(4) Uani 1 1 d . . . . .
H137 H 0.426825 -0.007681 0.311388 0.028 Uiso 1 1 calc R U . . .
C138 C 0.42937(18) -0.06781(10) 0.25279(8) 0.0302(4) Uani 1 1 d . . . . .
H13I H 0.372428 -0.075535 0.230446 0.036 Uiso 1 1 calc R U . . .
H13J H 0.493034 -0.054452 0.232065 0.036 Uiso 1 1 calc R U . . .
C139 C 0.47972(19) -0.13080(10) 0.28182(9) 0.0371(5) Uani 1 1 d . . . . .
H13G H 0.538938 -0.123578 0.303202 0.045 Uiso 1 1 calc R U . . .
H13H H 0.518838 -0.165599 0.258430 0.045 Uiso 1 1 calc R U . . .
C140 C 0.3833(2) -0.15267(10) 0.31389(9) 0.0389(5) Uani 1 1 d . . . . .
H14K H 0.418514 -0.191654 0.334374 0.047 Uiso 1 1 calc R U . . .
H14L H 0.329768 -0.165303 0.292187 0.047 Uiso 1 1 calc R U . . .
C141 C 0.31363(19) -0.09849(10) 0.34781(8) 0.0330(4) Uani 1 1 d . . . . .
H14E H 0.363849 -0.091577 0.373479 0.040 Uiso 1 1 calc R U . . .
H14F H 0.246176 -0.112503 0.364900 0.040 Uiso 1 1 calc R U . . .
C142 C 0.26903(17) -0.03379(9) 0.31923(7) 0.0268(4) Uani 1 1 d . . . . .
H14G H 0.231084 0.000730 0.343021 0.032 Uiso 1 1 calc R U . . .
H14H H 0.209553 -0.038804 0.297109 0.032 Uiso 1 1 calc R U . . .
C143 C 0.39304(19) 0.02385(11) 0.44457(9) 0.0378(5) Uani 1 1 d . . . . .
H14O H 0.455370 0.037586 0.460237 0.045 Uiso 1 1 calc R U . . .
H14P H 0.429800 -0.007589 0.418401 0.045 Uiso 1 1 calc R U . . .
C144 C 0.3209(2) -0.00695(11) 0.48290(9) 0.0378(5) Uani 1 1 d . . . . .
H14A H 0.317468 0.012151 0.515861 0.045 Uiso 1 1 calc R U . . .
H14B H 0.352901 -0.054947 0.485740 0.045 Uiso 1 1 calc R U . . .
C145 C 0.20111(19) 0.00981(11) 0.46226(8) 0.0340(5) Uani 1 1 d . . . . .
H14U H 0.195989 -0.022324 0.437596 0.041 Uiso 1 1 calc R U . . .
H14V H 0.138318 0.011194 0.489104 0.041 Uiso 1 1 calc R U . . .
C146 C 0.19325(16) 0.07687(10) 0.43815(7) 0.0285(4) Uani 1 1 d . . . . .
H14M H 0.146974 0.082685 0.408715 0.034 Uiso 1 1 calc R U . . .
H14N H 0.155456 0.111532 0.461858 0.034 Uiso 1 1 calc R U . . .
C147 C 0.1276(2) 0.20960(11) 0.33650(12) 0.0509(7) Uani 1 1 d D . . . .
H14I H 0.084341 0.189359 0.363179 0.061 Uiso 1 1 calc R U . A 1
H14J H 0.156743 0.177528 0.309999 0.061 Uiso 1 1 calc R U . A 1
C148 C 0.0515(3) 0.26898(16) 0.31665(15) 0.0371(11) Uani 0.623(7) 1 d D . P B 1
H14Q H -0.031615 0.267743 0.322300 0.045 Uiso 0.623(7) 1 calc R U P B 1
H14R H 0.070557 0.274585 0.280591 0.045 Uiso 0.623(7) 1 calc R U P B 1
C149 C 0.0759(4) 0.32381(19) 0.3451(3) 0.0509(14) Uani 0.623(7) 1 d D . P B 1
H14S H 0.067950 0.364215 0.324028 0.061 Uiso 0.623(7) 1 calc R U P B 1
H14T H 0.021409 0.333446 0.375141 0.061 Uiso 0.623(7) 1 calc R U P B 1
C150 C 0.19559(19) 0.29895(10) 0.35834(9) 0.0369(5) Uani 1 1 d D . . . .
H15A H 0.249396 0.317051 0.334961 0.044 Uiso 1 1 calc R U . B 1
H15B H 0.203322 0.312093 0.392281 0.044 Uiso 1 1 calc R U . B 1
C48A C 0.0243(5) 0.2513(3) 0.3572(3) 0.048(2) Uani 0.377(7) 1 d D . P B 2
H48A H -0.012064 0.228726 0.384776 0.058 Uiso 0.377(7) 1 calc R U P B 2
H48B H -0.032767 0.266599 0.331842 0.058 Uiso 0.377(7) 1 calc R U P B 2
C49A C 0.0642(4) 0.3083(3) 0.3761(3) 0.0384(18) Uani 0.377(7) 1 d D . P B 2
H49A H 0.053944 0.308772 0.412834 0.046 Uiso 0.377(7) 1 calc R U P B 2
H49B H 0.017532 0.350336 0.362745 0.046 Uiso 0.377(7) 1 calc R U P B 2

loop_
_atom_site_aniso_label
_atom_site_aniso_U_11
_atom_site_aniso_U_22
_atom_site_aniso_U_33
_atom_site_aniso_U_23
_atom_site_aniso_U_13
_atom_site_aniso_U_12
Ca1 0.01629(17) 0.0314(2) 0.02024(18) 0.00120(14) -0.00074(13) -0.00565(14)
O1 0.0159(6) 0.0290(7) 0.0185(6) 0.0030(5) -0.0006(5) -0.0049(5)
N1 0.0196(7) 0.0258(8) 0.0194(7) 0.0011(6) 0.0010(6) -0.0062(6)
C1 0.0200(8) 0.0193(8) 0.0200(8) -0.0009(7) -0.0034(7) -0.0063(7)
Ca2 0.01526(16) 0.02095(17) 0.02194(18) -0.00358(13) -0.00345(13) -0.00356(13)
O2 0.0216(7) 0.0402(8) 0.0358(8) -0.0091(6) -0.0047(6) -0.0059(6)
N2 0.0187(7) 0.0284(8) 0.0213(7) 0.0030(6) -0.0004(6) -0.0026(6)
C2 0.0213(8) 0.0198(8) 0.0218(9) -0.0021(7) -0.0016(7) -0.0076(7)
O3 0.0253(7) 0.0416(8) 0.0424(9) 0.0051(7) 0.0069(6) 0.0001(6)
N3 0.0177(7) 0.0176(7) 0.0210(7) -0.0039(6) -0.0016(6) -0.0032(6)
C3 0.0263(9) 0.0274(9) 0.0196(9) 0.0002(7) -0.0016(7) -0.0082(8)
O4 0.0158(6) 0.0213(6) 0.0198(6) -0.0051(5) -0.0038(5) -0.0039(5)
N4 0.0176(7) 0.0223(7) 0.0198(7) -0.0019(6) -0.0042(6) -0.0056(6)
C4 0.0271(9) 0.0248(9) 0.0261(9) -0.0007(7) -0.0073(8) -0.0065(8)
O5 0.0213(6) 0.0275(7) 0.0328(7) 0.0025(6) -0.0036(5) -0.0068(5)
C5 0.0186(8) 0.0263(9) 0.0284(10) -0.0020(7) -0.0030(7) -0.0047(7)
O6 0.0284(8) 0.0282(7) 0.0669(11) -0.0105(7) -0.0236(7) 0.0018(6)
C6 0.0198(8) 0.0197(8) 0.0251(9) -0.0023(7) -0.0024(7) -0.0072(7)
C7 0.0178(8) 0.0277(9) 0.0255(9) 0.0001(7) 0.0005(7) -0.0040(7)
C8 0.0202(8) 0.0191(8) 0.0219(9) -0.0039(7) -0.0001(7) -0.0077(7)
C9 0.0199(8) 0.0227(9) 0.0244(9) -0.0054(7) 0.0034(7) -0.0070(7)
C10 0.0273(9) 0.0231(9) 0.0208(9) -0.0035(7) 0.0018(7) -0.0108(7)
C11 0.0240(9) 0.0234(9) 0.0211(9) 0.0005(7) -0.0023(7) -0.0055(7)
C12 0.0197(8) 0.0223(9) 0.0218(9) -0.0032(7) -0.0019(7) -0.0067(7)
C13 0.0201(8) 0.0227(8) 0.0177(8) -0.0011(7) 0.0007(7) -0.0088(7)
C14 0.0305(10) 0.0378(11) 0.0286(10) 0.0006(9) -0.0095(8) -0.0030(9)
C15 0.093(2) 0.0519(17) 0.079(2) -0.0203(15) -0.063(2) 0.0095(16)
C16 0.0562(15) 0.0313(11) 0.0293(11) -0.0020(9) 0.0022(10) 0.0116(10)
C17 0.0242(11) 0.0854(19) 0.0427(13) 0.0241(13) -0.0096(9) -0.0245(12)
C18 0.0313(10) 0.0326(10) 0.0221(9) -0.0009(8) 0.0046(8) -0.0091(8)
C19 0.0354(11) 0.0310(10) 0.0318(11) 0.0061(8) 0.0056(9) -0.0082(9)
C20 0.0187(8) 0.0250(9) 0.0199(9) 0.0023(7) -0.0002(7) -0.0036(7)
C21 0.0290(10) 0.0270(9) 0.0236(9) -0.0032(7) 0.0043(8) -0.0088(8)
C22 0.0319(10) 0.0306(10) 0.0257(10) -0.0042(8) 0.0061(8) -0.0151(8)
C23 0.0213(9) 0.0288(9) 0.0207(9) -0.0014(7) 0.0007(7) -0.0057(7)
C24 0.0240(9) 0.0245(9) 0.0217(9) -0.0027(7) -0.0014(7) -0.0051(7)
C25 0.0208(8) 0.0236(9) 0.0215(9) 0.0019(7) -0.0031(7) -0.0053(7)
C26 0.0419(12) 0.0317(10) 0.0260(10) -0.0071(8) 0.0138(9) -0.0174(9)
C27 0.0325(11) 0.0394(12) 0.0581(15) -0.0171(11) 0.0096(10) -0.0135(10)
C28 0.0444(14) 0.0391(13) 0.0637(16) -0.0209(12) 0.0157(12) -0.0097(11)
C29 0.0547(14) 0.0350(12) 0.0447(13) -0.0152(10) 0.0153(11) -0.0199(11)
C30 0.0598(15) 0.0401(12) 0.0278(11) -0.0065(9) 0.0055(10) -0.0260(11)
C31 0.0435(12) 0.0315(10) 0.0257(10) -0.0032(8) 0.0009(9) -0.0148(9)
C32 0.0231(9) 0.0342(10) 0.0217(9) -0.0070(8) 0.0024(7) -0.0109(8)
C33 0.0280(10) 0.0303(10) 0.0277(10) 0.0048(8) 0.0067(8) -0.0003(8)
C34 0.0312(11) 0.0370(11) 0.0288(10) 0.0046(8) 0.0081(8) -0.0046(9)
C35 0.0224(9) 0.0315(10) 0.0275(10) -0.0065(8) 0.0039(7) -0.0084(8)
C36 0.0324(11) 0.0278(10) 0.0489(13) -0.0035(9) 0.0164(10) -0.0040(9)
C37 0.0330(11) 0.0248(10) 0.0404(12) 0.0015(8) 0.0112(9) -0.0053(8)
C38 0.0285(10) 0.0307(10) 0.0231(9) -0.0024(8) 0.0009(7) -0.0128(8)
C39 0.0410(13) 0.0503(14) 0.0501(14) 0.0118(11) -0.0176(11) -0.0230(11)
C40 0.0434(14) 0.0659(17) 0.0581(16) 0.0078(13) -0.0191(12) -0.0307(13)
C41 0.0493(14) 0.0476(14) 0.0483(14) -0.0123(11) 0.0000(11) -0.0295(11)
C42 0.0636(18) 0.0380(14) 0.103(2) 0.0211(15) -0.0412(17) -0.0292(13)
C43 0.0434(13) 0.0312(12) 0.0761(18) 0.0084(11) -0.0248(13) -0.0153(10)
C44 0.0197(8) 0.0281(9) 0.0180(8) -0.0004(7) 0.0003(7) -0.0024(7)
C45 0.0214(9) 0.0320(10) 0.0197(9) -0.0033(7) -0.0012(7) -0.0041(8)
C46 0.0244(9) 0.0287(10) 0.0269(10) -0.0049(8) -0.0045(7) -0.0048(8)
C47 0.0246(9) 0.0278(10) 0.0261(9) -0.0031(8) -0.0049(7) -0.0020(8)
C48 0.0227(9) 0.0294(10) 0.0272(10) -0.0026(8) -0.0076(7) -0.0032(8)
C49 0.0237(9) 0.0273(9) 0.0218(9) -0.0010(7) -0.0028(7) -0.0049(7)
C50 0.0200(9) 0.0320(10) 0.0288(10) -0.0066(8) -0.0034(7) -0.0023(8)
C51 0.0410(13) 0.0608(16) 0.0523(15) 0.0045(12) -0.0023(11) -0.0172(12)
C52 0.0394(14) 0.0736(19) 0.0688(19) 0.0105(15) -0.0029(13) -0.0216(13)
C53 0.0457(15) 0.0479(15) 0.084(2) -0.0006(14) -0.0131(14) -0.0032(12)
C54 0.0514(16) 0.080(2) 0.0508(16) -0.0242(14) -0.0047(12) -0.0202(14)
C55 0.0363(13) 0.083(2) 0.0482(15) -0.0213(14) -0.0064(11) -0.0080(13)
C56 0.0259(10) 0.0296(10) 0.0355(11) -0.0073(8) -0.0115(8) -0.0006(8)
C57 0.0364(12) 0.0329(12) 0.0766(18) -0.0061(12) -0.0132(12) -0.0069(10)
C58 0.0443(14) 0.0348(13) 0.096(2) 0.0034(13) -0.0288(15) -0.0115(11)
C59 0.0417(14) 0.0629(17) 0.0561(16) -0.0119(13) -0.0104(12) 0.0075(12)
C60 0.0433(14) 0.0577(16) 0.0470(14) -0.0042(12) 0.0023(11) 0.0095(12)
C61 0.0395(13) 0.0524(15) 0.0471(14) 0.0031(11) 0.0003(11) 0.0093(11)
C62 0.0263(9) 0.0256(9) 0.0273(10) -0.0012(8) -0.0080(8) -0.0025(8)
C63 0.0266(10) 0.0387(11) 0.0290(10) -0.0058(8) -0.0021(8) -0.0068(8)
C64 0.0385(12) 0.0378(11) 0.0288(10) -0.0079(9) -0.0076(9) -0.0007(9)
C65 0.0427(12) 0.0309(10) 0.0321(11) 0.0006(8) -0.0160(9) -0.0104(9)
C66 0.0417(12) 0.0329(11) 0.0350(11) 0.0048(9) -0.0126(9) -0.0156(9)
C67 0.0314(10) 0.0321(10) 0.0298(10) -0.0006(8) -0.0038(8) -0.0107(8)
C68 0.0237(9) 0.0407(11) 0.0273(10) -0.0036(8) -0.0011(8) -0.0041(8)
C69 0.0330(11) 0.0337(11) 0.0294(10) -0.0004(8) -0.0003(8) -0.0084(9)
C70 0.0330(11) 0.0394(12) 0.0349(11) -0.0047(9) -0.0076(9) -0.0112(9)
C71 0.0231(9) 0.0390(11) 0.0307(10) 0.0000(8) -0.0054(8) -0.0098(8)
C72 0.0429(16) 0.086(2) 0.113(3) 0.051(2) 0.0344(18) 0.0072(16)
C73 0.0320(12) 0.0625(17) 0.0625(17) -0.0184(13) 0.0096(11) -0.0142(11)
C74 0.0398(14) 0.078(2) 0.0557(17) -0.0128(15) -0.0090(12) 0.0195(14)
C75 0.0567(15) 0.0327(12) 0.0431(13) -0.0034(10) 0.0078(11) -0.0001(11)
C76 0.0197(8) 0.0170(8) 0.0169(8) 0.0005(6) -0.0052(6) -0.0068(6)
C77 0.0187(8) 0.0164(8) 0.0192(8) 0.0009(6) -0.0018(6) -0.0059(6)
C78 0.0223(9) 0.0179(8) 0.0199(8) -0.0025(6) -0.0017(7) -0.0058(7)
C79 0.0227(9) 0.0194(8) 0.0220(9) 0.0009(7) -0.0058(7) -0.0074(7)
C80 0.0173(8) 0.0215(8) 0.0249(9) 0.0004(7) -0.0052(7) -0.0046(7)
C81 0.0188(8) 0.0172(8) 0.0204(8) 0.0011(6) -0.0024(7) -0.0054(7)
C82 0.0167(8) 0.0211(8) 0.0222(9) -0.0019(7) -0.0027(7) -0.0038(7)
C83 0.0194(8) 0.0180(8) 0.0215(9) 0.0001(7) -0.0026(7) -0.0049(7)
C84 0.0184(8) 0.0229(9) 0.0251(9) -0.0037(7) 0.0002(7) -0.0033(7)
C85 0.0249(9) 0.0228(9) 0.0208(9) -0.0027(7) -0.0002(7) -0.0069(7)
C86 0.0244(9) 0.0242(9) 0.0201(9) -0.0026(7) -0.0043(7) -0.0084(7)
C87 0.0201(8) 0.0189(8) 0.0204(8) 0.0008(7) -0.0029(7) -0.0071(7)
C88 0.0202(8) 0.0173(8) 0.0177(8) -0.0028(6) -0.0005(7) -0.0056(7)
C89 0.0271(9) 0.0276(10) 0.0247(9) -0.0030(7) -0.0086(7) -0.0067(8)
C90 0.0305(10) 0.0308(11) 0.0447(12) -0.0083(9) -0.0147(9) -0.0075(8)
C91 0.0281(10) 0.0251(10) 0.0310(10) -0.0050(8) -0.0096(8) 0.0019(8)
C92 0.0232(9) 0.0385(11) 0.0261(10) -0.0053(8) 0.0000(7) -0.0139(8)
C93 0.0273(10) 0.0316(10) 0.0233(9) -0.0067(8) 0.0007(7) -0.0053(8)
C94 0.0275(10) 0.0338(11) 0.0353(11) -0.0146(9) -0.0007(8) -0.0043(8)
C95 0.0170(8) 0.0194(8) 0.0192(8) -0.0029(6) -0.0034(6) -0.0029(7)
C96 0.0200(8) 0.0222(9) 0.0201(8) -0.0025(7) -0.0026(7) -0.0061(7)
C97 0.0182(8) 0.0246(9) 0.0245(9) -0.0034(7) 0.0010(7) -0.0038(7)
C98 0.0208(9) 0.0211(9) 0.0269(9) -0.0036(7) -0.0020(7) -0.0027(7)
C99 0.0235(9) 0.0191(8) 0.0260(9) -0.0007(7) -0.0007(7) -0.0053(7)
C100 0.0191(8) 0.0217(9) 0.0202(8) -0.0016(7) -0.0014(7) -0.0038(7)
C101 0.0211(9) 0.0208(9) 0.0229(9) -0.0027(7) -0.0009(7) -0.0060(7)
C102 0.0253(9) 0.0314(10) 0.0279(10) 0.0023(8) -0.0054(8) -0.0120(8)
C103 0.0312(10) 0.0361(11) 0.0303(10) 0.0090(8) -0.0120(8) -0.0133(9)
C104 0.0403(12) 0.0430(12) 0.0263(10) 0.0066(9) -0.0038(9) -0.0209(10)
C105 0.0270(10) 0.0394(11) 0.0335(11) 0.0068(9) -0.0002(8) -0.0138(9)
C106 0.0226(9) 0.0311(10) 0.0313(10) 0.0032(8) 0.0014(8) -0.0065(8)
C107 0.0205(9) 0.0212(9) 0.0325(10) -0.0006(7) 0.0015(7) -0.0013(7)
C108 0.0272(10) 0.0239(10) 0.0381(11) -0.0035(8) -0.0050(8) -0.0009(8)
C109 0.0291(10) 0.0217(9) 0.0426(12) -0.0037(8) -0.0012(9) -0.0020(8)
C110 0.0340(11) 0.0246(10) 0.0434(12) 0.0034(9) -0.0008(9) 0.0025(8)
C111 0.0343(11) 0.0350(11) 0.0404(12) 0.0003(9) -0.0116(9) 0.0044(9)
C112 0.0353(11) 0.0304(11) 0.0402(12) -0.0064(9) -0.0103(9) 0.0022(9)
C113 0.0196(8) 0.0197(8) 0.0228(9) -0.0001(7) 0.0001(7) -0.0041(7)
C114 0.0270(10) 0.0367(11) 0.0216(9) -0.0013(8) -0.0013(7) -0.0127(8)
C115 0.0268(10) 0.0425(12) 0.0282(10) -0.0008(9) -0.0027(8) -0.0156(9)
C116 0.0260(9) 0.0295(10) 0.0283(10) 0.0012(8) 0.0037(8) -0.0090(8)
C117 0.0281(10) 0.0354(11) 0.0219(9) -0.0012(8) 0.0006(8) -0.0081(8)
C118 0.0239(9) 0.0374(11) 0.0224(9) -0.0012(8) -0.0018(7) -0.0077(8)
C119 0.0188(8) 0.0257(9) 0.0191(8) -0.0022(7) -0.0027(7) -0.0060(7)
C120 0.0242(9) 0.0272(9) 0.0209(9) 0.0004(7) -0.0044(7) -0.0087(7)
C121 0.0298(10) 0.0306(10) 0.0244(9) 0.0052(8) -0.0092(8) -0.0109(8)
C122 0.0269(10) 0.0328(10) 0.0241(9) 0.0009(8) -0.0087(8) -0.0097(8)
C123 0.0261(9) 0.0290(10) 0.0274(10) -0.0019(8) -0.0063(8) -0.0118(8)
C124 0.0211(9) 0.0263(9) 0.0215(9) -0.0022(7) -0.0026(7) -0.0063(7)
C125 0.0275(9) 0.0274(9) 0.0210(9) 0.0022(7) -0.0064(7) -0.0109(8)
C126 0.0291(10) 0.0302(10) 0.0277(10) 0.0030(8) -0.0049(8) -0.0096(8)
C127 0.0422(12) 0.0272(10) 0.0317(11) 0.0040(8) -0.0084(9) -0.0119(9)
C128 0.0420(12) 0.0362(11) 0.0321(11) 0.0043(9) -0.0056(9) -0.0222(10)
C129 0.0306(10) 0.0398(12) 0.0356(11) -0.0008(9) -0.0037(9) -0.0174(9)
C130 0.0276(10) 0.0309(10) 0.0293(10) -0.0002(8) -0.0038(8) -0.0105(8)
C131 0.0307(10) 0.0308(10) 0.0298(10) 0.0039(8) -0.0125(8) -0.0113(8)
C132 0.0307(11) 0.0538(14) 0.0318(11) -0.0049(10) -0.0091(9) -0.0101(10)
C133 0.0424(13) 0.0653(16) 0.0321(12) -0.0070(11) -0.0139(10) -0.0166(12)
C134 0.0401(12) 0.0386(12) 0.0525(14) 0.0052(10) -0.0250(11) -0.0162(10)
C135 0.0267(11) 0.0619(16) 0.0462(13) 0.0061(11) -0.0120(10) -0.0119(10)
C136 0.0288(11) 0.0642(16) 0.0331(12) 0.0027(11) -0.0077(9) -0.0101(10)
C137 0.0225(9) 0.0239(9) 0.0259(9) -0.0011(7) -0.0058(7) -0.0079(7)
C138 0.0279(10) 0.0281(10) 0.0348(11) -0.0041(8) 0.0029(8) -0.0083(8)
C139 0.0325(11) 0.0272(10) 0.0488(13) -0.0037(9) 0.0010(9) -0.0029(9)
C140 0.0398(12) 0.0260(10) 0.0500(13) 0.0041(9) -0.0026(10) -0.0073(9)
C141 0.0329(11) 0.0333(11) 0.0342(11) 0.0059(9) -0.0045(9) -0.0113(9)
C142 0.0256(9) 0.0282(10) 0.0269(10) -0.0003(8) -0.0028(8) -0.0070(8)
C143 0.0268(10) 0.0329(11) 0.0523(14) 0.0067(10) -0.0116(10) -0.0035(9)
C144 0.0430(12) 0.0332(11) 0.0408(12) 0.0075(9) -0.0158(10) -0.0137(9)
C145 0.0360(11) 0.0384(11) 0.0331(11) 0.0029(9) -0.0054(9) -0.0192(9)
C146 0.0216(9) 0.0370(11) 0.0289(10) 0.0005(8) -0.0036(8) -0.0104(8)
C147 0.0341(12) 0.0333(12) 0.088(2) -0.0106(12) -0.0308(13) -0.0034(10)
C148 0.0285(18) 0.037(2) 0.049(3) 0.0041(16) -0.0178(16) -0.0098(14)
C149 0.044(2) 0.027(2) 0.083(4) 0.002(2) -0.033(3) -0.0021(17)
C150 0.0385(12) 0.0287(10) 0.0446(13) -0.0015(9) -0.0129(10) -0.0072(9)
C48A 0.029(3) 0.042(4) 0.073(6) -0.017(3) 0.002(3) -0.008(3)
C49A 0.025(3) 0.032(3) 0.055(5) -0.014(3) -0.007(3) 0.002(2)

loop_
_atom_type_symbol
_atom_type_description
_atom_type_scat_dispersion_real
_atom_type_scat_dispersion_imag
_atom_type_scat_source
C C 0.0181 0.0091 'International Tables Vol C Tables 4.2.6.8 and 6.1.1.4'
H H 0.0000 0.0000 'International Tables Vol C Tables 4.2.6.8 and 6.1.1.4'
Ca Ca 0.3641 1.2855 'International Tables Vol C Tables 4.2.6.8 and 6.1.1.4'
N N 0.0311 0.0180 'International Tables Vol C Tables 4.2.6.8 and 6.1.1.4'
O O 0.0492 0.0322 'International Tables Vol C Tables 4.2.6.8 and 6.1.1.4'

loop_
_citation_id
_citation_doi
_citation_year
1 10.26434/chemrxiv-2022-dcqc3 2022

loop_
_geom_angle_atom_site_label_1
_geom_angle_atom_site_label_2
_geom_angle_atom_site_label_3
_geom_angle
_geom_angle_site_symmetry_1
_geom_angle_site_symmetry_3
_geom_angle_publ_flag
N2 Ca1 N1 132.23(5) . . ?
N2 Ca1 O1 68.27(5) . . ?
N1 Ca1 O1 67.89(5) . . ?
N2 Ca1 O2 99.33(6) . . ?
N1 Ca1 O2 97.62(5) . . ?
O1 Ca1 O2 88.55(5) . . ?
N2 Ca1 O3 113.96(5) . . ?
N1 Ca1 O3 106.53(5) . . ?
O1 Ca1 O3 170.62(5) . . ?
O2 Ca1 O3 99.85(5) . . ?
C13 O1 C1 119.00(13) . . ?
C13 O1 Ca1 119.61(10) . . ?
C1 O1 Ca1 121.23(10) . . ?
C2 N1 C20 119.53(15) . . ?
C2 N1 Ca1 120.42(11) . . ?
C20 N1 Ca1 119.86(11) . . ?
C6 C1 O1 122.44(16) . . ?
C6 C1 C2 124.76(16) . . ?
O1 C1 C2 112.80(15) . . ?
N4 Ca2 O6 102.13(6) . . ?
N4 Ca2 N3 134.12(5) . . ?
O6 Ca2 N3 111.27(5) . . ?
N4 Ca2 O4 68.58(5) . . ?
O6 Ca2 O4 155.03(6) . . ?
N3 Ca2 O4 67.87(5) . . ?
N4 Ca2 O5 102.98(5) . . ?
O6 Ca2 O5 97.88(5) . . ?
N3 Ca2 O5 102.59(5) . . ?
O4 Ca2 O5 106.72(4) . . ?
N4 Ca2 C77 114.38(5) . . ?
O6 Ca2 C77 131.23(5) . . ?
N3 Ca2 C77 21.49(5) . . ?
O4 Ca2 C77 46.60(4) . . ?
O5 Ca2 C77 103.85(4) . . ?
C71 O2 C68 109.74(15) . . ?
C71 O2 Ca1 129.86(12) . . ?
C68 O2 Ca1 120.34(11) . . ?
C12 N2 C44 120.96(15) . . ?
C12 N2 Ca1 118.62(12) . . ?
C44 N2 Ca1 119.64(11) . . ?
N1 C2 C3 127.14(16) . . ?
N1 C2 C1 117.58(16) . . ?
C3 C2 C1 115.28(16) . . ?
C75 O3 C72 107.04(19) . . ?
C75 O3 Ca1 128.46(14) . . ?
C72 O3 Ca1 123.87(15) . . ?
C77 N3 C95 121.71(14) . . ?
C77 N3 Ca2 120.18(11) . . ?
C95 N3 Ca2 114.98(10) . . ?
C4 C3 C2 121.73(17) . . ?
C4 C3 H2 119.1 . . ?
C2 C3 H2 119.1 . . ?
C76 O4 C88 118.91(13) . . ?
C76 O4 Ca2 120.81(10) . . ?
C88 O4 Ca2 120.20(10) . . ?
C87 N4 C119 119.17(14) . . ?
C87 N4 Ca2 119.81(11) . . ?
C119 N4 Ca2 121.02(11) . . ?
C5 C4 C3 120.16(17) . . ?
C5 C4 C14 120.37(17) . . ?
C3 C4 C14 119.45(18) . . ?
C146 O5 C143 109.60(15) . . ?
C146 O5 Ca2 133.97(11) . . ?
C143 O5 Ca2 116.42(11) . . ?
C4 C5 C6 120.91(17) . . ?
C4 C5 H5 119.5 . . ?
C6 C5 H5 119.5 . . ?
C150 O6 C147 108.39(15) . . ?
C150 O6 Ca2 127.39(12) . . ?
C147 O6 Ca2 124.18(12) . . ?
C1 C6 C5 117.07(17) . . ?
C1 C6 C7 121.47(16) . . ?
C5 C6 C7 121.40(16) . . ?
C6 C7 C8 111.19(14) . . ?
C6 C7 C17 109.97(16) . . ?
C8 C7 C17 108.85(16) . . ?
C6 C7 C16 108.24(16) . . ?
C8 C7 C16 109.12(16) . . ?
C17 C7 C16 109.44(19) . . ?
C13 C8 C9 116.96(16) . . ?
C13 C8 C7 121.71(16) . . ?
C9 C8 C7 121.30(15) . . ?
C10 C9 C8 121.15(16) . . ?
C10 C9 H9 119.4 . . ?
C8 C9 H9 119.4 . . ?
C9 C10 C11 119.94(17) . . ?
C9 C10 C18 120.23(17) . . ?
C11 C10 C18 119.75(17) . . ?
C10 C11 C12 121.68(17) . . ?
C10 C11 H11 119.2 . . ?
C12 C11 H11 119.2 . . ?
N2 C12 C11 126.84(16) . . ?
N2 C12 C13 117.76(16) . . ?
C11 C12 C13 115.40(16) . . ?
C8 C13 O1 122.27(16) . . ?
C8 C13 C12 124.64(16) . . ?
O1 C13 C12 113.04(15) . . ?
C15 C14 C4 112.78(19) . . ?
C15 C14 H14C 109.0 . . ?
C4 C14 H14C 109.0 . . ?
C15 C14 H14D 109.0 . . ?
C4 C14 H14D 109.0 . . ?
H14C C14 H14D 107.8 . . ?
C14 C15 H15C 109.5 . . ?
C14 C15 H15D 109.5 . . ?
H15C C15 H15D 109.5 . . ?
C14 C15 H15E 109.5 . . ?
H15C C15 H15E 109.5 . . ?
H15D C15 H15E 109.5 . . ?
C7 C16 H16A 109.5 . . ?
C7 C16 H16B 109.5 . . ?
H16A C16 H16B 109.5 . . ?
C7 C16 H16C 109.5 . . ?
H16A C16 H16C 109.5 . . ?
H16B C16 H16C 109.5 . . ?
C7 C17 H17A 109.5 . . ?
C7 C17 H17B 109.5 . . ?
H17A C17 H17B 109.5 . . ?
C7 C17 H17C 109.5 . . ?
H17A C17 H17C 109.5 . . ?
H17B C17 H17C 109.5 . . ?
C10 C18 C19 112.18(16) . . ?
C10 C18 H18A 109.2 . . ?
C19 C18 H18A 109.2 . . ?
C10 C18 H18B 109.2 . . ?
C19 C18 H18B 109.2 . . ?
H18A C18 H18B 107.9 . . ?
C18 C19 H19A 109.5 . . ?
C18 C19 H19B 109.5 . . ?
H19A C19 H19B 109.5 . . ?
C18 C19 H19C 109.5 . . ?
H19A C19 H19C 109.5 . . ?
H19B C19 H19C 109.5 . . ?
C25 C20 C21 118.79(16) . . ?
C25 C20 N1 120.74(16) . . ?
C21 C20 N1 120.08(16) . . ?
C22 C21 C20 119.31(17) . . ?
C22 C21 C26 120.08(17) . . ?
C20 C21 C26 120.59(16) . . ?
C23 C22 C21 122.50(18) . . ?
C23 C22 H22 118.7 . . ?
C21 C22 H22 118.7 . . ?
C24 C23 C22 117.31(17) . . ?
C24 C23 C32 120.04(16) . . ?
C22 C23 C32 122.59(17) . . ?
C23 C24 C25 122.68(17) . . ?
C23 C24 H24 118.7 . . ?
C25 C24 H24 118.7 . . ?
C24 C25 C20 119.22(17) . . ?
C24 C25 C38 119.81(16) . . ?
C20 C25 C38 120.96(16) . . ?
C27 C26 C21 110.04(18) . . ?
C27 C26 C31 109.34(17) . . ?
C21 C26 C31 115.19(17) . . ?
C27 C26 H26 107.3 . . ?
C21 C26 H26 107.3 . . ?
C31 C26 H26 107.3 . . ?
C26 C27 C28 112.1(2) . . ?
C26 C27 H27A 109.2 . . ?
C28 C27 H27A 109.2 . . ?
C26 C27 H27B 109.2 . . ?
C28 C27 H27B 109.2 . . ?
H27A C27 H27B 107.9 . . ?
C29 C28 C27 111.88(19) . . ?
C29 C28 H28A 109.2 . . ?
C27 C28 H28A 109.2 . . ?
C29 C28 H28B 109.2 . . ?
C27 C28 H28B 109.2 . . ?
H28A C28 H28B 107.9 . . ?
C28 C29 C30 110.0(2) . . ?
C28 C29 H29A 109.7 . . ?
C30 C29 H29A 109.7 . . ?
C28 C29 H29B 109.7 . . ?
C30 C29 H29B 109.7 . . ?
H29A C29 H29B 108.2 . . ?
C29 C30 C31 111.58(19) . . ?
C29 C30 H30A 109.3 . . ?
C31 C30 H30A 109.3 . . ?
C29 C30 H30B 109.3 . . ?
C31 C30 H30B 109.3 . . ?
H30A C30 H30B 108.0 . . ?
C26 C31 C30 112.34(18) . . ?
C26 C31 H31A 109.1 . . ?
C30 C31 H31A 109.1 . . ?
C26 C31 H31B 109.1 . . ?
C30 C31 H31B 109.1 . . ?
H31A C31 H31B 107.9 . . ?
C23 C32 C37 110.73(16) . . ?
C23 C32 C33 113.98(16) . . ?
C37 C32 C33 109.21(16) . . ?
C23 C32 H32 107.6 . . ?
C37 C32 H32 107.6 . . ?
C33 C32 H32 107.6 . . ?
C32 C33 C34 111.96(17) . . ?
C32 C33 H33A 109.2 . . ?
C34 C33 H33A 109.2 . . ?
C32 C33 H33B 109.2 . . ?
C34 C33 H33B 109.2 . . ?
H33A C33 H33B 107.9 . . ?
C35 C34 C33 111.09(17) . . ?
C35 C34 H34A 109.4 . . ?
C33 C34 H34A 109.4 . . ?
C35 C34 H34B 109.4 . . ?
C33 C34 H34B 109.4 . . ?
H34A C34 H34B 108.0 . . ?
C36 C35 C34 110.20(17) . . ?
C36 C35 H35A 109.6 . . ?
C34 C35 H35A 109.6 . . ?
C36 C35 H35B 109.6 . . ?
C34 C35 H35B 109.6 . . ?
H35A C35 H35B 108.1 . . ?
C35 C36 C37 111.31(17) . . ?
C35 C36 H36A 109.4 . . ?
C37 C36 H36A 109.4 . . ?
C35 C36 H36B 109.4 . . ?
C37 C36 H36B 109.4 . . ?
H36A C36 H36B 108.0 . . ?
C32 C37 C36 112.03(18) . . ?
C32 C37 H37A 109.2 . . ?
C36 C37 H37A 109.2 . . ?
C32 C37 H37B 109.2 . . ?
C36 C37 H37B 109.2 . . ?
H37A C37 H37B 107.9 . . ?
C43 C38 C25 112.89(17) . . ?
C43 C38 C39 110.78(19) . . ?
C25 C38 C39 111.59(16) . . ?
C43 C38 H38 107.1 . . ?
C25 C38 H38 107.1 . . ?
C39 C38 H38 107.1 . . ?
C38 C39 C40 112.1(2) . . ?
C38 C39 H39A 109.2 . . ?
C40 C39 H39A 109.2 . . ?
C38 C39 H39B 109.2 . . ?
C40 C39 H39B 109.2 . . ?
H39A C39 H39B 107.9 . . ?
C41 C40 C39 111.6(2) . . ?
C41 C40 H40A 109.3 . . ?
C39 C40 H40A 109.3 . . ?
C41 C40 H40B 109.3 . . ?
C39 C40 H40B 109.3 . . ?
H40A C40 H40B 108.0 . . ?
C40 C41 C42 110.5(2) . . ?
C40 C41 H41A 109.5 . . ?
C42 C41 H41A 109.5 . . ?
C40 C41 H41B 109.5 . . ?
C42 C41 H41B 109.5 . . ?
H41A C41 H41B 108.1 . . ?
C41 C42 C43 112.2(2) . . ?
C41 C42 H42A 109.2 . . ?
C43 C42 H42A 109.2 . . ?
C41 C42 H42B 109.2 . . ?
C43 C42 H42B 109.2 . . ?
H42A C42 H42B 107.9 . . ?
C38 C43 C42 112.4(2) . . ?
C38 C43 H43A 109.1 . . ?
C42 C43 H43A 109.1 . . ?
C38 C43 H43B 109.1 . . ?
C42 C43 H43B 109.1 . . ?
H43A C43 H43B 107.9 . . ?
C49 C44 C45 118.16(17) . . ?
C49 C44 N2 120.26(17) . . ?
C45 C44 N2 121.08(16) . . ?
C46 C45 C44 119.33(17) . . ?
C46 C45 C50 119.39(17) . . ?
C44 C45 C50 121.28(17) . . ?
C47 C46 C45 122.53(18) . . ?
C47 C46 H46 118.7 . . ?
C45 C46 H46 118.7 . . ?
C48 C47 C46 117.03(17) . . ?
C48 C47 C56 119.22(17) . . ?
C46 C47 C56 123.63(17) . . ?
C47 C48 C49 122.71(17) . . ?
C47 C48 H48 118.6 . . ?
C49 C48 H48 118.6 . . ?
C48 C49 C44 119.43(17) . . ?
C48 C49 C62 119.43(16) . . ?
C44 C49 C62 120.92(16) . . ?
C45 C50 C55 114.53(17) . . ?
C45 C50 C51 109.97(17) . . ?
C55 C50 C51 107.5(2) . . ?
C45 C50 H50 108.2 . . ?
C55 C50 H50 108.2 . . ?
C51 C50 H50 108.2 . . ?
C52 C51 C50 110.9(2) . . ?
C52 C51 H51A 109.5 . . ?
C50 C51 H51A 109.5 . . ?
C52 C51 H51B 109.5 . . ?
C50 C51 H51B 109.5 . . ?
H51A C51 H51B 108.0 . . ?
C53 C52 C51 109.4(2) . . ?
C53 C52 H52A 109.8 . . ?
C51 C52 H52A 109.8 . . ?
C53 C52 H52B 109.8 . . ?
C51 C52 H52B 109.8 . . ?
H52A C52 H52B 108.2 . . ?
C52 C53 C54 113.0(2) . . ?
C52 C53 H53A 109.0 . . ?
C54 C53 H53A 109.0 . . ?
C52 C53 H53B 109.0 . . ?
C54 C53 H53B 109.0 . . ?
H53A C53 H53B 107.8 . . ?
C53 C54 C55 107.8(2) . . ?
C53 C54 H54A 110.1 . . ?
C55 C54 H54A 110.1 . . ?
C53 C54 H54B 110.1 . . ?
C55 C54 H54B 110.1 . . ?
H54A C54 H54B 108.5 . . ?
C50 C55 C54 111.5(2) . . ?
C50 C55 H55A 109.3 . . ?
C54 C55 H55A 109.3 . . ?
C50 C55 H55B 109.3 . . ?
C54 C55 H55B 109.3 . . ?
H55A C55 H55B 108.0 . . ?
C57 C56 C47 115.60(17) . . ?
C57 C56 C61 109.1(2) . . ?
C47 C56 C61 108.88(18) . . ?
C57 C56 H56 107.6 . . ?
C47 C56 H56 107.6 . . ?
C61 C56 H56 107.6 . . ?
C56 C57 C58 111.62(19) . . ?
C56 C57 H57A 109.3 . . ?
C58 C57 H57A 109.3 . . ?
C56 C57 H57B 109.3 . . ?
C58 C57 H57B 109.3 . . ?
H57A C57 H57B 108.0 . . ?
C59 C58 C57 110.6(2) . . ?
C59 C58 H58A 109.5 . . ?
C57 C58 H58A 109.5 . . ?
C59 C58 H58B 109.5 . . ?
C57 C58 H58B 109.5 . . ?
H58A C58 H58B 108.1 . . ?
C60 C59 C58 113.4(2) . . ?
C60 C59 H59A 108.9 . . ?
C58 C59 H59A 108.9 . . ?
C60 C59 H59B 108.9 . . ?
C58 C59 H59B 108.9 . . ?
H59A C59 H59B 107.7 . . ?
C59 C60 C61 110.6(2) . . ?
C59 C60 H60A 109.5 . . ?
C61 C60 H60A 109.5 . . ?
C59 C60 H60B 109.5 . . ?
C61 C60 H60B 109.5 . . ?
H60A C60 H60B 108.1 . . ?
C60 C61 C56 112.8(2) . . ?
C60 C61 H61A 109.0 . . ?
C56 C61 H61A 109.0 . . ?
C60 C61 H61B 109.0 . . ?
C56 C61 H61B 109.0 . . ?
H61A C61 H61B 107.8 . . ?
C49 C62 C67 114.16(16) . . ?
C49 C62 C63 108.63(16) . . ?
C67 C62 C63 110.12(16) . . ?
C49 C62 H62 107.9 . . ?
C67 C62 H62 107.9 . . ?
C63 C62 H62 107.9 . . ?
C64 C63 C62 112.77(18) . . ?
C64 C63 H63A 109.0 . . ?
C62 C63 H63A 109.0 . . ?
C64 C63 H63B 109.0 . . ?
C62 C63 H63B 109.0 . . ?
H63A C63 H63B 107.8 . . ?
C65 C64 C63 110.66(17) . . ?
C65 C64 H64A 109.5 . . ?
C63 C64 H64A 109.5 . . ?
C65 C64 H64B 109.5 . . ?
C63 C64 H64B 109.5 . . ?
H64A C64 H64B 108.1 . . ?
C64 C65 C66 110.48(17) . . ?
C64 C65 H65A 109.6 . . ?
C66 C65 H65A 109.6 . . ?
C64 C65 H65B 109.6 . . ?
C66 C65 H65B 109.6 . . ?
H65A C65 H65B 108.1 . . ?
C65 C66 C67 111.06(17) . . ?
C65 C66 H66A 109.4 . . ?
C67 C66 H66A 109.4 . . ?
C65 C66 H66B 109.4 . . ?
C67 C66 H66B 109.4 . . ?
H66A C66 H66B 108.0 . . ?
C66 C67 C62 112.54(17) . . ?
C66 C67 H67A 109.1 . . ?
C62 C67 H67A 109.1 . . ?
C66 C67 H67B 109.1 . . ?
C62 C67 H67B 109.1 . . ?
H67A C67 H67B 107.8 . . ?
O2 C68 C69 106.22(15) . . ?
O2 C68 H68A 110.5 . . ?
C69 C68 H68A 110.5 . . ?
O2 C68 H68B 110.5 . . ?
C69 C68 H68B 110.5 . . ?
H68A C68 H68B 108.7 . . ?
C68 C69 C70 103.24(17) . . ?
C68 C69 H69A 111.1 . . ?
C70 C69 H69A 111.1 . . ?
C68 C69 H69B 111.1 . . ?
C70 C69 H69B 111.1 . . ?
H69A C69 H69B 109.1 . . ?
C71 C70 C69 102.63(16) . . ?
C71 C70 H70A 111.2 . . ?
C69 C70 H70A 111.2 . . ?
C71 C70 H70B 111.2 . . ?
C69 C70 H70B 111.2 . . ?
H70A C70 H70B 109.2 . . ?
O2 C71 C70 105.00(16) . . ?
O2 C71 H71A 110.7 . . ?
C70 C71 H71A 110.7 . . ?
O2 C71 H71B 110.7 . . ?
C70 C71 H71B 110.7 . . ?
H71A C71 H71B 108.8 . . ?
O3 C72 C73 109.0(2) . . ?
O3 C72 H72A 109.9 . . ?
C73 C72 H72A 109.9 . . ?
O3 C72 H72B 109.9 . . ?
C73 C72 H72B 109.9 . . ?
H72A C72 H72B 108.3 . . ?
C72 C73 C74 104.3(2) . . ?
C72 C73 H73A 110.9 . . ?
C74 C73 H73A 110.9 . . ?
C72 C73 H73B 110.9 . . ?
C74 C73 H73B 110.9 . . ?
H73A C73 H73B 108.9 . . ?
C73 C74 C75 103.8(2) . . ?
C73 C74 H74A 111.0 . . ?
C75 C74 H74A 111.0 . . ?
C73 C74 H74B 111.0 . . ?
C75 C74 H74B 111.0 . . ?
H74A C74 H74B 109.0 . . ?
O3 C75 C74 103.9(2) . . ?
O3 C75 H3A 111.0 . . ?
C74 C75 H3A 111.0 . . ?
O3 C75 H3B 111.0 . . ?
C74 C75 H3B 111.0 . . ?
H3A C75 H3B 109.0 . . ?
C81 C76 O4 122.87(15) . . ?
C81 C76 C77 123.95(15) . . ?
O4 C76 C77 113.07(14) . . ?
N3 C77 C78 126.88(16) . . ?
N3 C77 C76 117.35(15) . . ?
C78 C77 C76 115.77(15) . . ?
N3 C77 Ca2 38.33(8) . . ?
C78 C77 Ca2 164.34(12) . . ?
C76 C77 Ca2 79.27(10) . . ?
C79 C78 C77 121.77(16) . . ?
C79 C78 H78 119.1 . . ?
C77 C78 H78 119.1 . . ?
C80 C79 C78 119.50(16) . . ?
C80 C79 C89 120.49(16) . . ?
C78 C79 C89 120.00(16) . . ?
C79 C80 C81 121.44(16) . . ?
C79 C80 H80 119.3 . . ?
C81 C80 H80 119.3 . . ?
C76 C81 C80 117.34(16) . . ?
C76 C81 C82 122.00(15) . . ?
C80 C81 C82 120.54(15) . . ?
C83 C82 C81 111.07(14) . . ?
C83 C82 C91 110.67(14) . . ?
C81 C82 C91 109.88(15) . . ?
C83 C82 C92 107.94(14) . . ?
C81 C82 C92 108.11(14) . . ?
C91 C82 C92 109.10(15) . . ?
C88 C83 C84 117.25(16) . . ?
C88 C83 C82 122.50(15) . . ?
C84 C83 C82 120.10(15) . . ?
C85 C84 C83 120.92(16) . . ?
C85 C84 H84 119.5 . . ?
C83 C84 H84 119.5 . . ?
C84 C85 C86 120.00(16) . . ?
C84 C85 C93 120.55(16) . . ?
C86 C85 C93 119.45(16) . . ?
C85 C86 C87 122.12(16) . . ?
C85 C86 H86 118.9 . . ?
C87 C86 H86 118.9 . . ?
N4 C87 C86 126.68(16) . . ?
N4 C87 C88 118.27(15) . . ?
C86 C87 C88 115.01(16) . . ?
C83 C88 O4 122.38(15) . . ?
C83 C88 C87 124.68(16) . . ?
O4 C88 C87 112.88(14) . . ?
C79 C89 C90 113.81(16) . . ?
C79 C89 H89A 108.8 . . ?
C90 C89 H89A 108.8 . . ?
C79 C89 H89B 108.8 . . ?
C90 C89 H89B 108.8 . . ?
H89A C89 H89B 107.7 . . ?
C89 C90 H90A 109.5 . . ?
C89 C90 H90B 109.5 . . ?
H90A C90 H90B 109.5 . . ?
C89 C90 H90C 109.5 . . ?
H90A C90 H90C 109.5 . . ?
H90B C90 H90C 109.5 . . ?
C82 C91 H91A 109.5 . . ?
C82 C91 H91B 109.5 . . ?
H91A C91 H91B 109.5 . . ?
C82 C91 H91C 109.5 . . ?
H91A C91 H91C 109.5 . . ?
H91B C91 H91C 109.5 . . ?
C82 C92 H92A 109.5 . . ?
C82 C92 H92B 109.5 . . ?
H92A C92 H92B 109.5 . . ?
C82 C92 H92C 109.5 . . ?
H92A C92 H92C 109.5 . . ?
H92B C92 H92C 109.5 . . ?
C85 C93 C94 112.35(16) . . ?
C85 C93 H93A 109.1 . . ?
C94 C93 H93A 109.1 . . ?
C85 C93 H93B 109.1 . . ?
C94 C93 H93B 109.1 . . ?
H93A C93 H93B 107.9 . . ?
C93 C94 H94A 109.5 . . ?
C93 C94 H94B 109.5 . . ?
H94A C94 H94B 109.5 . . ?
C93 C94 H94C 109.5 . . ?
H94A C94 H94C 109.5 . . ?
H94B C94 H94C 109.5 . . ?
C100 C95 N3 121.71(15) . . ?
C100 C95 C96 118.18(15) . . ?
N3 C95 C96 119.37(15) . . ?
C97 C96 C95 119.14(16) . . ?
C97 C96 C101 121.81(16) . . ?
C95 C96 C101 119.01(15) . . ?
C98 C97 C96 122.69(17) . . ?
C98 C97 H97 118.7 . . ?
C96 C97 H97 118.7 . . ?
C99 C98 C97 117.03(16) . . ?
C99 C98 C107 120.90(17) . . ?
C97 C98 C107 122.05(16) . . ?
C98 C99 C100 122.83(17) . . ?
C98 C99 H99 118.6 . . ?
C100 C99 H99 118.6 . . ?
C99 C100 C95 119.45(16) . . ?
C99 C100 C113 117.81(16) . . ?
C95 C100 C113 122.73(15) . . ?
C96 C101 C106 114.47(15) . . ?
C96 C101 C102 109.94(14) . . ?
C106 C101 C102 109.41(15) . . ?
C96 C101 H101 107.6 . . ?
C106 C101 H101 107.6 . . ?
C102 C101 H101 107.6 . . ?
C103 C102 C101 112.54(15) . . ?
C103 C102 H10C 109.1 . . ?
C101 C102 H10C 109.1 . . ?
C103 C102 H10D 109.1 . . ?
C101 C102 H10D 109.1 . . ?
H10C C102 H10D 107.8 . . ?
C104 C103 C102 111.14(17) . . ?
C104 C103 H10E 109.4 . . ?
C102 C103 H10E 109.4 . . ?
C104 C103 H10F 109.4 . . ?
C102 C103 H10F 109.4 . . ?
H10E C103 H10F 108.0 . . ?
C105 C104 C103 110.11(17) . . ?
C105 C104 H10I 109.6 . . ?
C103 C104 H10I 109.6 . . ?
C105 C104 H10J 109.6 . . ?
C103 C104 H10J 109.6 . . ?
H10I C104 H10J 108.2 . . ?
C104 C105 C106 111.40(17) . . ?
C104 C105 H10G 109.3 . . ?
C106 C105 H10G 109.3 . . ?
C104 C105 H10H 109.3 . . ?
C106 C105 H10H 109.3 . . ?
H10G C105 H10H 108.0 . . ?
C101 C106 C105 111.86(16) . . ?
C101 C106 H10A 109.2 . . ?
C105 C106 H10A 109.2 . . ?
C101 C106 H10B 109.2 . . ?
C105 C106 H10B 109.2 . . ?
H10A C106 H10B 107.9 . . ?
C98 C107 C108 113.49(15) . . ?
C98 C107 C112 111.31(16) . . ?
C108 C107 C112 109.38(17) . . ?
C98 C107 H107 107.5 . . ?
C108 C107 H107 107.5 . . ?
C112 C107 H107 107.5 . . ?
C109 C108 C107 111.80(16) . . ?
C109 C108 H10M 109.3 . . ?
C107 C108 H10M 109.3 . . ?
C109 C108 H10N 109.3 . . ?
C107 C108 H10N 109.3 . . ?
H10M C108 H10N 107.9 . . ?
C110 C109 C108 111.10(17) . . ?
C110 C109 H10K 109.4 . . ?
C108 C109 H10K 109.4 . . ?
C110 C109 H10L 109.4 . . ?
C108 C109 H10L 109.4 . . ?
H10K C109 H10L 108.0 . . ?
C109 C110 C111 111.93(18) . . ?
C109 C110 H11C 109.2 . . ?
C111 C110 H11C 109.2 . . ?
C109 C110 H11D 109.2 . . ?
C111 C110 H11D 109.2 . . ?
H11C C110 H11D 107.9 . . ?
C110 C111 C112 111.50(18) . . ?
C110 C111 H11E 109.3 . . ?
C112 C111 H11E 109.3 . . ?
C110 C111 H11F 109.3 . . ?
C112 C111 H11F 109.3 . . ?
H11E C111 H11F 108.0 . . ?
C111 C112 C107 112.20(18) . . ?
C111 C112 H11A 109.2 . . ?
C107 C112 H11A 109.2 . . ?
C111 C112 H11B 109.2 . . ?
C107 C112 H11B 109.2 . . ?
H11A C112 H11B 107.9 . . ?
C100 C113 C118 113.06(15) . . ?
C100 C113 C114 110.50(15) . . ?
C118 C113 C114 110.36(15) . . ?
C100 C113 H113 107.6 . . ?
C118 C113 H113 107.6 . . ?
C114 C113 H113 107.6 . . ?
C115 C114 C113 111.45(16) . . ?
C115 C114 H11K 109.3 . . ?
C113 C114 H11K 109.3 . . ?
C115 C114 H11L 109.3 . . ?
C113 C114 H11L 109.3 . . ?
H11K C114 H11L 108.0 . . ?
C116 C115 C114 110.75(16) . . ?
C116 C115 H11O 109.5 . . ?
C114 C115 H11O 109.5 . . ?
C116 C115 H11P 109.5 . . ?
C114 C115 H11P 109.5 . . ?
H11O C115 H11P 108.1 . . ?
C117 C116 C115 111.17(16) . . ?
C117 C116 H11I 109.4 . . ?
C115 C116 H11I 109.4 . . ?
C117 C116 H11J 109.4 . . ?
C115 C116 H11J 109.4 . . ?
H11I C116 H11J 108.0 . . ?
C116 C117 C118 111.09(16) . . ?
C116 C117 H11M 109.4 . . ?
C118 C117 H11M 109.4 . . ?
C116 C117 H11N 109.4 . . ?
C118 C117 H11N 109.4 . . ?
H11M C117 H11N 108.0 . . ?
C117 C118 C113 111.27(15) . . ?
C117 C118 H11G 109.4 . . ?
C113 C118 H11G 109.4 . . ?
C117 C118 H11H 109.4 . . ?
C113 C118 H11H 109.4 . . ?
H11G C118 H11H 108.0 . . ?
C124 C119 C120 118.43(16) . . ?
C124 C119 N4 122.13(16) . . ?
C120 C119 N4 119.13(16) . . ?
C121 C120 C119 119.36(17) . . ?
C121 C120 C125 120.12(16) . . ?
C119 C120 C125 120.51(16) . . ?
C122 C121 C120 122.93(18) . . ?
C122 C121 H121 118.5 . . ?
C120 C121 H121 118.5 . . ?
C121 C122 C123 117.10(17) . . ?
C121 C122 C131 119.84(17) . . ?
C123 C122 C131 123.06(17) . . ?
C122 C123 C124 122.55(18) . . ?
C122 C123 H123 118.7 . . ?
C124 C123 H123 118.7 . . ?
C123 C124 C119 119.53(17) . . ?
C123 C124 C137 119.32(16) . . ?
C119 C124 C137 121.13(16) . . ?
C120 C125 C126 114.03(15) . . ?
C120 C125 C130 111.68(16) . . ?
C126 C125 C130 108.99(15) . . ?
C120 C125 H125 107.3 . . ?
C126 C125 H125 107.3 . . ?
C130 C125 H125 107.3 . . ?
C127 C126 C125 111.89(16) . . ?
C127 C126 H12A 109.2 . . ?
C125 C126 H12A 109.2 . . ?
C127 C126 H12B 109.2 . . ?
C125 C126 H12B 109.2 . . ?
H12A C126 H12B 107.9 . . ?
C126 C127 C128 111.10(17) . . ?
C126 C127 H12C 109.4 . . ?
C128 C127 H12C 109.4 . . ?
C126 C127 H12D 109.4 . . ?
C128 C127 H12D 109.4 . . ?
H12C C127 H12D 108.0 . . ?
C129 C128 C127 111.88(17) . . ?
C129 C128 H12E 109.2 . . ?
C127 C128 H12E 109.2 . . ?
C129 C128 H12F 109.2 . . ?
C127 C128 H12F 109.2 . . ?
H12E C128 H12F 107.9 . . ?
C128 C129 C130 111.67(17) . . ?
C128 C129 H12G 109.3 . . ?
C130 C129 H12G 109.3 . . ?
C128 C129 H12H 109.3 . . ?
C130 C129 H12H 109.3 . . ?
H12G C129 H12H 107.9 . . ?
C129 C130 C125 111.02(17) . . ?
C129 C130 H13A 109.4 . . ?
C125 C130 H13A 109.4 . . ?
C129 C130 H13B 109.4 . . ?
C125 C130 H13B 109.4 . . ?
H13A C130 H13B 108.0 . . ?
C136 C131 C122 113.29(17) . . ?
C136 C131 C132 110.82(18) . . ?
C122 C131 C132 112.16(17) . . ?
C136 C131 H131 106.7 . . ?
C122 C131 H131 106.7 . . ?
C132 C131 H131 106.7 . . ?
C131 C132 C133 111.82(19) . . ?
C131 C132 H13C 109.3 . . ?
C133 C132 H13C 109.3 . . ?
C131 C132 H13D 109.3 . . ?
C133 C132 H13D 109.3 . . ?
H13C C132 H13D 107.9 . . ?
C134 C133 C132 111.4(2) . . ?
C134 C133 H13O 109.4 . . ?
C132 C133 H13O 109.4 . . ?
C134 C133 H13P 109.4 . . ?
C132 C133 H13P 109.4 . . ?
H13O C133 H13P 108.0 . . ?
C135 C134 C133 111.63(19) . . ?
C135 C134 H13E 109.3 . . ?
C133 C134 H13E 109.3 . . ?
C135 C134 H13F 109.3 . . ?
C133 C134 H13F 109.3 . . ?
H13E C134 H13F 108.0 . . ?
C134 C135 C136 111.3(2) . . ?
C134 C135 H13K 109.4 . . ?
C136 C135 H13K 109.4 . . ?
C134 C135 H13L 109.4 . . ?
C136 C135 H13L 109.4 . . ?
H13K C135 H13L 108.0 . . ?
C131 C136 C135 111.71(19) . . ?
C131 C136 H13M 109.3 . . ?
C135 C136 H13M 109.3 . . ?
C131 C136 H13N 109.3 . . ?
C135 C136 H13N 109.3 . . ?
H13M C136 H13N 107.9 . . ?
C124 C137 C142 113.88(15) . . ?
C124 C137 C138 111.11(16) . . ?
C142 C137 C138 108.70(15) . . ?
C124 C137 H137 107.6 . . ?
C142 C137 H137 107.6 . . ?
C138 C137 H137 107.6 . . ?
C139 C138 C137 110.74(17) . . ?
C139 C138 H13I 109.5 . . ?
C137 C138 H13I 109.5 . . ?
C139 C138 H13J 109.5 . . ?
C137 C138 H13J 109.5 . . ?
H13I C138 H13J 108.1 . . ?
C138 C139 C140 110.57(17) . . ?
C138 C139 H13G 109.5 . . ?
C140 C139 H13G 109.5 . . ?
C138 C139 H13H 109.5 . . ?
C140 C139 H13H 109.5 . . ?
H13G C139 H13H 108.1 . . ?
C139 C140 C141 111.62(18) . . ?
C139 C140 H14K 109.3 . . ?
C141 C140 H14K 109.3 . . ?
C139 C140 H14L 109.3 . . ?
C141 C140 H14L 109.3 . . ?
H14K C140 H14L 108.0 . . ?
C140 C141 C142 112.26(18) . . ?
C140 C141 H14E 109.2 . . ?
C142 C141 H14E 109.2 . . ?
C140 C141 H14F 109.2 . . ?
C142 C141 H14F 109.2 . . ?
H14E C141 H14F 107.9 . . ?
C141 C142 C137 111.60(16) . . ?
C141 C142 H14G 109.3 . . ?
C137 C142 H14G 109.3 . . ?
C141 C142 H14H 109.3 . . ?
C137 C142 H14H 109.3 . . ?
H14G C142 H14H 108.0 . . ?
O5 C143 C144 105.96(17) . . ?
O5 C143 H14O 110.5 . . ?
C144 C143 H14O 110.5 . . ?
O5 C143 H14P 110.5 . . ?
C144 C143 H14P 110.5 . . ?
H14O C143 H14P 108.7 . . ?
C143 C144 C145 102.80(17) . . ?
C143 C144 H14A 111.2 . . ?
C145 C144 H14A 111.2 . . ?
C143 C144 H14B 111.2 . . ?
C145 C144 H14B 111.2 . . ?
H14A C144 H14B 109.1 . . ?
C146 C145 C144 103.06(16) . . ?
C146 C145 H14U 111.2 . . ?
C144 C145 H14U 111.2 . . ?
C146 C145 H14V 111.2 . . ?
C144 C145 H14V 111.2 . . ?
H14U C145 H14V 109.1 . . ?
O5 C146 C145 106.23(16) . . ?
O5 C146 H14M 110.5 . . ?
C145 C146 H14M 110.5 . . ?
O5 C146 H14N 110.5 . . ?
C145 C146 H14N 110.5 . . ?
H14M C146 H14N 108.7 . . ?
C48A C147 O6 106.8(3) . . ?
O6 C147 C148 106.9(2) . . ?
O6 C147 H14I 110.3 . . ?
C148 C147 H14I 110.3 . . ?
O6 C147 H14J 110.3 . . ?
C148 C147 H14J 110.3 . . ?
H14I C147 H14J 108.6 . . ?
C147 C148 C149 104.5(3) . . ?
C147 C148 H14Q 110.9 . . ?
C149 C148 H14Q 110.9 . . ?
C147 C148 H14R 110.9 . . ?
C149 C148 H14R 110.9 . . ?
H14Q C148 H14R 108.9 . . ?
C150 C149 C148 104.5(3) . . ?
C150 C149 H14S 110.9 . . ?
C148 C149 H14S 110.9 . . ?
C150 C149 H14T 110.9 . . ?
C148 C149 H14T 110.9 . . ?
H14S C149 H14T 108.9 . . ?
O6 C150 C149 108.0(2) . . ?
O6 C150 C49A 97.0(3) . . ?
O6 C150 H15A 110.1 . . ?
C149 C150 H15A 110.1 . . ?
O6 C150 H15B 110.1 . . ?
C149 C150 H15B 110.1 . . ?
H15A C150 H15B 108.4 . . ?
C147 C48A C49A 104.3(4) . . ?
C147 C48A H48A 110.9 . . ?
C49A C48A H48A 110.9 . . ?
C147 C48A H48B 110.9 . . ?
C49A C48A H48B 110.9 . . ?
H48A C48A H48B 108.9 . . ?
C48A C49A C150 107.4(4) . . ?
C48A C49A H49A 110.2 . . ?
C150 C49A H49A 110.2 . . ?
C48A C49A H49B 110.2 . . ?
C150 C49A H49B 110.2 . . ?
H49A C49A H49B 108.5 . . ?

loop_
_geom_bond_atom_site_label_1
_geom_bond_atom_site_label_2
_geom_bond_distance
_geom_bond_site_symmetry_2
_geom_bond_publ_flag
Ca1 N2 2.3141(15) . ?
Ca1 N1 2.3179(15) . ?
Ca1 O1 2.3372(12) . ?
Ca1 O2 2.3442(15) . ?
Ca1 O3 2.3470(14) . ?
O1 C13 1.397(2) . ?
O1 C1 1.397(2) . ?
N1 C2 1.370(2) . ?
N1 C20 1.425(2) . ?
C1 C6 1.377(2) . ?
C1 C2 1.422(2) . ?
Ca2 N4 2.3107(15) . ?
Ca2 O6 2.3144(14) . ?
Ca2 N3 2.3235(14) . ?
Ca2 O4 2.3440(12) . ?
Ca2 O5 2.3501(13) . ?
Ca2 C77 3.2386(17) . ?
O2 C71 1.444(2) . ?
O2 C68 1.454(2) . ?
N2 C12 1.372(2) . ?
N2 C44 1.421(2) . ?
C2 C3 1.404(3) . ?
O3 C75 1.434(3) . ?
O3 C72 1.443(3) . ?
N3 C77 1.373(2) . ?
N3 C95 1.419(2) . ?
C3 C4 1.393(3) . ?
C3 H2 0.9500 . ?
O4 C76 1.397(2) . ?
O4 C88 1.403(2) . ?
N4 C87 1.370(2) . ?
N4 C119 1.426(2) . ?
C4 C5 1.388(3) . ?
C4 C14 1.513(3) . ?
O5 C146 1.449(2) . ?
O5 C143 1.449(2) . ?
C5 C6 1.406(3) . ?
C5 H5 0.9500 . ?
O6 C150 1.440(3) . ?
O6 C147 1.451(3) . ?
C6 C7 1.525(3) . ?
C7 C8 1.528(3) . ?
C7 C17 1.533(3) . ?
C7 C16 1.542(3) . ?
C8 C13 1.374(2) . ?
C8 C9 1.408(3) . ?
C9 C10 1.385(3) . ?
C9 H9 0.9500 . ?
C10 C11 1.397(3) . ?
C10 C18 1.515(3) . ?
C11 C12 1.402(3) . ?
C11 H11 0.9500 . ?
C12 C13 1.423(3) . ?
C14 C15 1.496(3) . ?
C14 H14C 0.9900 . ?
C14 H14D 0.9900 . ?
C15 H15C 0.9800 . ?
C15 H15D 0.9800 . ?
C15 H15E 0.9800 . ?
C16 H16A 0.9800 . ?
C16 H16B 0.9800 . ?
C16 H16C 0.9800 . ?
C17 H17A 0.9800 . ?
C17 H17B 0.9800 . ?
C17 H17C 0.9800 . ?
C18 C19 1.522(3) . ?
C18 H18A 0.9900 . ?
C18 H18B 0.9900 . ?
C19 H19A 0.9800 . ?
C19 H19B 0.9800 . ?
C19 H19C 0.9800 . ?
C20 C25 1.411(3) . ?
C20 C21 1.415(3) . ?
C21 C22 1.397(3) . ?
C21 C26 1.523(3) . ?
C22 C23 1.389(3) . ?
C22 H22 0.9500 . ?
C23 C24 1.387(3) . ?
C23 C32 1.523(2) . ?
C24 C25 1.398(3) . ?
C24 H24 0.9500 . ?
C25 C38 1.519(3) . ?
C26 C27 1.522(3) . ?
C26 C31 1.527(3) . ?
C26 H26 1.0000 . ?
C27 C28 1.534(3) . ?
C27 H27A 0.9900 . ?
C27 H27B 0.9900 . ?
C28 C29 1.511(3) . ?
C28 H28A 0.9900 . ?
C28 H28B 0.9900 . ?
C29 C30 1.519(4) . ?
C29 H29A 0.9900 . ?
C29 H29B 0.9900 . ?
C30 C31 1.530(3) . ?
C30 H30A 0.9900 . ?
C30 H30B 0.9900 . ?
C31 H31A 0.9900 . ?
C31 H31B 0.9900 . ?
C32 C37 1.528(3) . ?
C32 C33 1.529(3) . ?
C32 H32 1.0000 . ?
C33 C34 1.533(3) . ?
C33 H33A 0.9900 . ?
C33 H33B 0.9900 . ?
C34 C35 1.517(3) . ?
C34 H34A 0.9900 . ?
C34 H34B 0.9900 . ?
C35 C36 1.514(3) . ?
C35 H35A 0.9900 . ?
C35 H35B 0.9900 . ?
C36 C37 1.536(3) . ?
C36 H36A 0.9900 . ?
C36 H36B 0.9900 . ?
C37 H37A 0.9900 . ?
C37 H37B 0.9900 . ?
C38 C43 1.504(3) . ?
C38 C39 1.530(3) . ?
C38 H38 1.0000 . ?
C39 C40 1.534(3) . ?
C39 H39A 0.9900 . ?
C39 H39B 0.9900 . ?
C40 C41 1.496(4) . ?
C40 H40A 0.9900 . ?
C40 H40B 0.9900 . ?
C41 C42 1.513(4) . ?
C41 H41A 0.9900 . ?
C41 H41B 0.9900 . ?
C42 C43 1.530(3) . ?
C42 H42A 0.9900 . ?
C42 H42B 0.9900 . ?
C43 H43A 0.9900 . ?
C43 H43B 0.9900 . ?
C44 C49 1.417(3) . ?
C44 C45 1.418(3) . ?
C45 C46 1.395(3) . ?
C45 C50 1.524(3) . ?
C46 C47 1.394(3) . ?
C46 H46 0.9500 . ?
C47 C48 1.387(3) . ?
C47 C56 1.519(3) . ?
C48 C49 1.394(3) . ?
C48 H48 0.9500 . ?
C49 C62 1.521(3) . ?
C50 C55 1.528(3) . ?
C50 C51 1.553(3) . ?
C50 H50 1.0000 . ?
C51 C52 1.534(4) . ?
C51 H51A 0.9900 . ?
C51 H51B 0.9900 . ?
C52 C53 1.481(4) . ?
C52 H52A 0.9900 . ?
C52 H52B 0.9900 . ?
C53 C54 1.502(4) . ?
C53 H53A 0.9900 . ?
C53 H53B 0.9900 . ?
C54 C55 1.576(4) . ?
C54 H54A 0.9900 . ?
C54 H54B 0.9900 . ?
C55 H55A 0.9900 . ?
C55 H55B 0.9900 . ?
C56 C57 1.500(3) . ?
C56 C61 1.556(3) . ?
C56 H56 1.0000 . ?
C57 C58 1.558(3) . ?
C57 H57A 0.9900 . ?
C57 H57B 0.9900 . ?
C58 C59 1.510(4) . ?
C58 H58A 0.9900 . ?
C58 H58B 0.9900 . ?
C59 C60 1.468(4) . ?
C59 H59A 0.9900 . ?
C59 H59B 0.9900 . ?
C60 C61 1.529(3) . ?
C60 H60A 0.9900 . ?
C60 H60B 0.9900 . ?
C61 H61A 0.9900 . ?
C61 H61B 0.9900 . ?
C62 C67 1.535(3) . ?
C62 C63 1.538(3) . ?
C62 H62 1.0000 . ?
C63 C64 1.524(3) . ?
C63 H63A 0.9900 . ?
C63 H63B 0.9900 . ?
C64 C65 1.517(3) . ?
C64 H64A 0.9900 . ?
C64 H64B 0.9900 . ?
C65 C66 1.524(3) . ?
C65 H65A 0.9900 . ?
C65 H65B 0.9900 . ?
C66 C67 1.527(3) . ?
C66 H66A 0.9900 . ?
C66 H66B 0.9900 . ?
C67 H67A 0.9900 . ?
C67 H67B 0.9900 . ?
C68 C69 1.521(3) . ?
C68 H68A 0.9900 . ?
C68 H68B 0.9900 . ?
C69 C70 1.527(3) . ?
C69 H69A 0.9900 . ?
C69 H69B 0.9900 . ?
C70 C71 1.508(3) . ?
C70 H70A 0.9900 . ?
C70 H70B 0.9900 . ?
C71 H71A 0.9900 . ?
C71 H71B 0.9900 . ?
C72 C73 1.467(4) . ?
C72 H72A 0.9900 . ?
C72 H72B 0.9900 . ?
C73 C74 1.504(4) . ?
C73 H73A 0.9900 . ?
C73 H73B 0.9900 . ?
C74 C75 1.506(4) . ?
C74 H74A 0.9900 . ?
C74 H74B 0.9900 . ?
C75 H3A 0.9900 . ?
C75 H3B 0.9900 . ?
C76 C81 1.375(2) . ?
C76 C77 1.427(2) . ?
C77 C78 1.405(2) . ?
C78 C79 1.399(2) . ?
C78 H78 0.9500 . ?
C79 C80 1.386(3) . ?
C79 C89 1.514(2) . ?
C80 C81 1.408(2) . ?
C80 H80 0.9500 . ?
C81 C82 1.528(2) . ?
C82 C83 1.524(2) . ?
C82 C91 1.539(2) . ?
C82 C92 1.544(3) . ?
C83 C88 1.375(2) . ?
C83 C84 1.409(3) . ?
C84 C85 1.384(3) . ?
C84 H84 0.9500 . ?
C85 C86 1.396(3) . ?
C85 C93 1.513(2) . ?
C86 C87 1.402(3) . ?
C86 H86 0.9500 . ?
C87 C88 1.427(2) . ?
C89 C90 1.515(3) . ?
C89 H89A 0.9900 . ?
C89 H89B 0.9900 . ?
C90 H90A 0.9800 . ?
C90 H90B 0.9800 . ?
C90 H90C 0.9800 . ?
C91 H91A 0.9800 . ?
C91 H91B 0.9800 . ?
C91 H91C 0.9800 . ?
C92 H92A 0.9800 . ?
C92 H92B 0.9800 . ?
C92 H92C 0.9800 . ?
C93 C94 1.522(3) . ?
C93 H93A 0.9900 . ?
C93 H93B 0.9900 . ?
C94 H94A 0.9800 . ?
C94 H94B 0.9800 . ?
C94 H94C 0.9800 . ?
C95 C100 1.416(2) . ?
C95 C96 1.424(2) . ?
C96 C97 1.398(3) . ?
C96 C101 1.523(2) . ?
C97 C98 1.391(3) . ?
C97 H97 0.9500 . ?
C98 C99 1.388(3) . ?
C98 C107 1.519(2) . ?
C99 C100 1.394(2) . ?
C99 H99 0.9500 . ?
C100 C113 1.518(2) . ?
C101 C106 1.531(2) . ?
C101 C102 1.537(3) . ?
C101 H101 1.0000 . ?
C102 C103 1.524(3) . ?
C102 H10C 0.9900 . ?
C102 H10D 0.9900 . ?
C103 C104 1.523(3) . ?
C103 H10E 0.9900 . ?
C103 H10F 0.9900 . ?
C104 C105 1.521(3) . ?
C104 H10I 0.9900 . ?
C104 H10J 0.9900 . ?
C105 C106 1.532(3) . ?
C105 H10G 0.9900 . ?
C105 H10H 0.9900 . ?
C106 H10A 0.9900 . ?
C106 H10B 0.9900 . ?
C107 C108 1.531(3) . ?
C107 C112 1.534(3) . ?
C107 H107 1.0000 . ?
C108 C109 1.529(3) . ?
C108 H10M 0.9900 . ?
C108 H10N 0.9900 . ?
C109 C110 1.514(3) . ?
C109 H10K 0.9900 . ?
C109 H10L 0.9900 . ?
C110 C111 1.519(3) . ?
C110 H11C 0.9900 . ?
C110 H11D 0.9900 . ?
C111 C112 1.532(3) . ?
C111 H11E 0.9900 . ?
C111 H11F 0.9900 . ?
C112 H11A 0.9900 . ?
C112 H11B 0.9900 . ?
C113 C118 1.529(3) . ?
C113 C114 1.534(3) . ?
C113 H113 1.0000 . ?
C114 C115 1.523(3) . ?
C114 H11K 0.9900 . ?
C114 H11L 0.9900 . ?
C115 C116 1.522(3) . ?
C115 H11O 0.9900 . ?
C115 H11P 0.9900 . ?
C116 C117 1.522(3) . ?
C116 H11I 0.9900 . ?
C116 H11J 0.9900 . ?
C117 C118 1.526(3) . ?
C117 H11M 0.9900 . ?
C117 H11N 0.9900 . ?
C118 H11G 0.9900 . ?
C118 H11H 0.9900 . ?
C119 C124 1.414(3) . ?
C119 C120 1.418(3) . ?
C120 C121 1.395(3) . ?
C120 C125 1.517(3) . ?
C121 C122 1.388(3) . ?
C121 H121 0.9500 . ?
C122 C123 1.388(3) . ?
C122 C131 1.521(3) . ?
C123 C124 1.401(3) . ?
C123 H123 0.9500 . ?
C124 C137 1.517(3) . ?
C125 C126 1.531(3) . ?
C125 C130 1.537(3) . ?
C125 H125 1.0000 . ?
C126 C127 1.522(3) . ?
C126 H12A 0.9900 . ?
C126 H12B 0.9900 . ?
C127 C128 1.525(3) . ?
C127 H12C 0.9900 . ?
C127 H12D 0.9900 . ?
C128 C129 1.522(3) . ?
C128 H12E 0.9900 . ?
C128 H12F 0.9900 . ?
C129 C130 1.527(3) . ?
C129 H12G 0.9900 . ?
C129 H12H 0.9900 . ?
C130 H13A 0.9900 . ?
C130 H13B 0.9900 . ?
C131 C136 1.519(3) . ?
C131 C132 1.522(3) . ?
C131 H131 1.0000 . ?
C132 C133 1.534(3) . ?
C132 H13C 0.9900 . ?
C132 H13D 0.9900 . ?
C133 C134 1.518(3) . ?
C133 H13O 0.9900 . ?
C133 H13P 0.9900 . ?
C134 C135 1.509(4) . ?
C134 H13E 0.9900 . ?
C134 H13F 0.9900 . ?
C135 C136 1.534(3) . ?
C135 H13K 0.9900 . ?
C135 H13L 0.9900 . ?
C136 H13M 0.9900 . ?
C136 H13N 0.9900 . ?
C137 C142 1.531(3) . ?
C137 C138 1.537(3) . ?
C137 H137 1.0000 . ?
C138 C139 1.522(3) . ?
C138 H13I 0.9900 . ?
C138 H13J 0.9900 . ?
C139 C140 1.524(3) . ?
C139 H13G 0.9900 . ?
C139 H13H 0.9900 . ?
C140 C141 1.527(3) . ?
C140 H14K 0.9900 . ?
C140 H14L 0.9900 . ?
C141 C142 1.531(3) . ?
C141 H14E 0.9900 . ?
C141 H14F 0.9900 . ?
C142 H14G 0.9900 . ?
C142 H14H 0.9900 . ?
C143 C144 1.512(3) . ?
C143 H14O 0.9900 . ?
C143 H14P 0.9900 . ?
C144 C145 1.521(3) . ?
C144 H14A 0.9900 . ?
C144 H14B 0.9900 . ?
C145 C146 1.512(3) . ?
C145 H14U 0.9900 . ?
C145 H14V 0.9900 . ?
C146 H14M 0.9900 . ?
C146 H14N 0.9900 . ?
C147 C48A 1.407(5) . ?
C147 C148 1.456(4) . ?
C147 H14I 0.9900 . ?
C147 H14J 0.9900 . ?
C148 C149 1.518(5) . ?
C148 H14Q 0.9900 . ?
C148 H14R 0.9900 . ?
C149 C150 1.453(4) . ?
C149 H14S 0.9900 . ?
C149 H14T 0.9900 . ?
C150 C49A 1.555(5) . ?
C150 H15A 0.9900 . ?
C150 H15B 0.9900 . ?
C48A C49A 1.521(6) . ?
C48A H48A 0.9900 . ?
C48A H48B 0.9900 . ?
C49A H49A 0.9900 . ?
C49A H49B 0.9900 . ?

loop_
_geom_torsion_atom_site_label_1
_geom_torsion_atom_site_label_2
_geom_torsion_atom_site_label_3
_geom_torsion_atom_site_label_4
_geom_torsion
_geom_torsion_site_symmetry_1
_geom_torsion_site_symmetry_2
_geom_torsion_site_symmetry_3
_geom_torsion_site_symmetry_4
_geom_torsion_publ_flag
C13 O1 C1 C6 -7.9(2) . . . . ?
Ca1 O1 C1 C6 176.86(12) . . . . ?
C13 O1 C1 C2 172.25(14) . . . . ?
Ca1 O1 C1 C2 -2.99(19) . . . . ?
C20 N1 C2 C3 2.9(3) . . . . ?
Ca1 N1 C2 C3 177.89(14) . . . . ?
C20 N1 C2 C1 -177.18(15) . . . . ?
Ca1 N1 C2 C1 -2.2(2) . . . . ?
C6 C1 C2 N1 -176.61(16) . . . . ?
O1 C1 C2 N1 3.2(2) . . . . ?
C6 C1 C2 C3 3.3(3) . . . . ?
O1 C1 C2 C3 -176.81(15) . . . . ?
N1 C2 C3 C4 178.59(17) . . . . ?
C1 C2 C3 C4 -1.4(3) . . . . ?
C2 C3 C4 C5 -1.2(3) . . . . ?
C2 C3 C4 C14 176.85(17) . . . . ?
C3 C4 C5 C6 2.1(3) . . . . ?
C14 C4 C5 C6 -175.95(17) . . . . ?
O1 C1 C6 C5 177.61(15) . . . . ?
C2 C1 C6 C5 -2.6(3) . . . . ?
O1 C1 C6 C7 -5.3(3) . . . . ?
C2 C1 C6 C7 174.53(16) . . . . ?
C4 C5 C6 C1 -0.3(3) . . . . ?
C4 C5 C6 C7 -177.36(17) . . . . ?
C1 C6 C7 C8 12.4(2) . . . . ?
C5 C6 C7 C8 -170.61(16) . . . . ?
C1 C6 C7 C17 133.1(2) . . . . ?
C5 C6 C7 C17 -50.0(2) . . . . ?
C1 C6 C7 C16 -107.4(2) . . . . ?
C5 C6 C7 C16 69.5(2) . . . . ?
C6 C7 C8 C13 -7.7(2) . . . . ?
C17 C7 C8 C13 -129.0(2) . . . . ?
C16 C7 C8 C13 111.6(2) . . . . ?
C6 C7 C8 C9 170.67(16) . . . . ?
C17 C7 C8 C9 49.4(2) . . . . ?
C16 C7 C8 C9 -70.0(2) . . . . ?
C13 C8 C9 C10 2.4(3) . . . . ?
C7 C8 C9 C10 -176.07(16) . . . . ?
C8 C9 C10 C11 1.3(3) . . . . ?
C8 C9 C10 C18 177.91(16) . . . . ?
C9 C10 C11 C12 -2.0(3) . . . . ?
C18 C10 C11 C12 -178.62(17) . . . . ?
C44 N2 C12 C11 -24.7(3) . . . . ?
Ca1 N2 C12 C11 165.46(14) . . . . ?
C44 N2 C12 C13 155.19(16) . . . . ?
Ca1 N2 C12 C13 -14.6(2) . . . . ?
C10 C11 C12 N2 178.96(17) . . . . ?
C10 C11 C12 C13 -0.9(3) . . . . ?
C9 C8 C13 O1 177.08(15) . . . . ?
C7 C8 C13 O1 -4.5(3) . . . . ?
C9 C8 C13 C12 -5.7(3) . . . . ?
C7 C8 C13 C12 172.78(16) . . . . ?
C1 O1 C13 C8 12.9(2) . . . . ?
Ca1 O1 C13 C8 -171.78(13) . . . . ?
C1 O1 C13 C12 -164.65(14) . . . . ?
Ca1 O1 C13 C12 10.67(19) . . . . ?
N2 C12 C13 C8 -174.97(17) . . . . ?
C11 C12 C13 C8 4.9(3) . . . . ?
N2 C12 C13 O1 2.5(2) . . . . ?
C11 C12 C13 O1 -177.57(15) . . . . ?
C5 C4 C14 C15 97.5(3) . . . . ?
C3 C4 C14 C15 -80.5(3) . . . . ?
C9 C10 C18 C19 -100.8(2) . . . . ?
C11 C10 C18 C19 75.8(2) . . . . ?
C2 N1 C20 C25 82.5(2) . . . . ?
Ca1 N1 C20 C25 -92.52(18) . . . . ?
C2 N1 C20 C21 -104.7(2) . . . . ?
Ca1 N1 C20 C21 80.23(19) . . . . ?
C25 C20 C21 C22 4.2(3) . . . . ?
N1 C20 C21 C22 -168.74(17) . . . . ?
C25 C20 C21 C26 -174.26(18) . . . . ?
N1 C20 C21 C26 12.9(3) . . . . ?
C20 C21 C22 C23 -0.6(3) . . . . ?
C26 C21 C22 C23 177.82(19) . . . . ?
C21 C22 C23 C24 -2.7(3) . . . . ?
C21 C22 C23 C32 174.47(19) . . . . ?
C22 C23 C24 C25 2.4(3) . . . . ?
C32 C23 C24 C25 -174.79(17) . . . . ?
C23 C24 C25 C20 1.1(3) . . . . ?
C23 C24 C25 C38 -179.32(17) . . . . ?
C21 C20 C25 C24 -4.4(3) . . . . ?
N1 C20 C25 C24 168.46(16) . . . . ?
C21 C20 C25 C38 176.03(17) . . . . ?
N1 C20 C25 C38 -11.1(3) . . . . ?
C22 C21 C26 C27 -94.1(2) . . . . ?
C20 C21 C26 C27 84.3(2) . . . . ?
C22 C21 C26 C31 30.0(3) . . . . ?
C20 C21 C26 C31 -151.60(18) . . . . ?
C21 C26 C27 C28 -178.04(18) . . . . ?
C31 C26 C27 C28 54.5(2) . . . . ?
C26 C27 C28 C29 -56.5(3) . . . . ?
C27 C28 C29 C30 55.6(3) . . . . ?
C28 C29 C30 C31 -55.4(3) . . . . ?
C27 C26 C31 C30 -54.6(2) . . . . ?
C21 C26 C31 C30 -179.13(18) . . . . ?
C29 C30 C31 C26 56.2(2) . . . . ?
C24 C23 C32 C37 82.1(2) . . . . ?
C22 C23 C32 C37 -94.9(2) . . . . ?
C24 C23 C32 C33 -154.26(18) . . . . ?
C22 C23 C32 C33 28.7(3) . . . . ?
C23 C32 C33 C34 -179.73(17) . . . . ?
C37 C32 C33 C34 -55.3(2) . . . . ?
C32 C33 C34 C35 57.2(2) . . . . ?
C33 C34 C35 C36 -56.7(2) . . . . ?
C34 C35 C36 C37 56.3(2) . . . . ?
C23 C32 C37 C36 -178.83(17) . . . . ?
C33 C32 C37 C36 54.9(2) . . . . ?
C35 C36 C37 C32 -56.5(3) . . . . ?
C24 C25 C38 C43 -67.4(2) . . . . ?
C20 C25 C38 C43 112.2(2) . . . . ?
C24 C25 C38 C39 58.1(2) . . . . ?
C20 C25 C38 C39 -122.3(2) . . . . ?
C43 C38 C39 C40 -52.8(3) . . . . ?
C25 C38 C39 C40 -179.5(2) . . . . ?
C38 C39 C40 C41 55.3(3) . . . . ?
C39 C40 C41 C42 -55.9(3) . . . . ?
C40 C41 C42 C43 55.5(3) . . . . ?
C25 C38 C43 C42 178.2(2) . . . . ?
C39 C38 C43 C42 52.2(3) . . . . ?
C41 C42 C43 C38 -54.4(4) . . . . ?
C12 N2 C44 C49 115.6(2) . . . . ?
Ca1 N2 C44 C49 -74.73(19) . . . . ?
C12 N2 C44 C45 -72.7(2) . . . . ?
Ca1 N2 C44 C45 96.97(18) . . . . ?
C49 C44 C45 C46 8.6(3) . . . . ?
N2 C44 C45 C46 -163.26(17) . . . . ?
C49 C44 C45 C50 -170.51(17) . . . . ?
N2 C44 C45 C50 17.6(3) . . . . ?
C44 C45 C46 C47 -1.6(3) . . . . ?
C50 C45 C46 C47 177.49(18) . . . . ?
C45 C46 C47 C48 -5.7(3) . . . . ?
C45 C46 C47 C56 170.27(19) . . . . ?
C46 C47 C48 C49 6.1(3) . . . . ?
C56 C47 C48 C49 -170.05(19) . . . . ?
C47 C48 C49 C44 0.9(3) . . . . ?
C47 C48 C49 C62 -173.87(18) . . . . ?
C45 C44 C49 C48 -8.2(3) . . . . ?
N2 C44 C49 C48 163.69(17) . . . . ?
C45 C44 C49 C62 166.40(17) . . . . ?
N2 C44 C49 C62 -21.7(3) . . . . ?
C46 C45 C50 C55 48.1(3) . . . . ?
C44 C45 C50 C55 -132.8(2) . . . . ?
C46 C45 C50 C51 -73.0(2) . . . . ?
C44 C45 C50 C51 106.1(2) . . . . ?
C45 C50 C51 C52 -176.3(2) . . . . ?
C55 C50 C51 C52 58.4(3) . . . . ?
C50 C51 C52 C53 -59.2(3) . . . . ?
C51 C52 C53 C54 60.2(3) . . . . ?
C52 C53 C54 C55 -58.5(3) . . . . ?
C45 C50 C55 C54 179.5(2) . . . . ?
C51 C50 C55 C54 -58.0(3) . . . . ?
C53 C54 C55 C50 57.8(3) . . . . ?
C48 C47 C56 C57 -158.7(2) . . . . ?
C46 C47 C56 C57 25.4(3) . . . . ?
C48 C47 C56 C61 78.1(2) . . . . ?
C46 C47 C56 C61 -97.8(2) . . . . ?
C47 C56 C57 C58 -177.9(2) . . . . ?
C61 C56 C57 C58 -54.8(3) . . . . ?
C56 C57 C58 C59 55.4(3) . . . . ?
C57 C58 C59 C60 -55.3(3) . . . . ?
C58 C59 C60 C61 54.9(3) . . . . ?
C59 C60 C61 C56 -54.8(3) . . . . ?
C57 C56 C61 C60 55.1(3) . . . . ?
C47 C56 C61 C60 -177.9(2) . . . . ?
C48 C49 C62 C67 -45.3(2) . . . . ?
C44 C49 C62 C67 140.05(18) . . . . ?
C48 C49 C62 C63 78.0(2) . . . . ?
C44 C49 C62 C63 -96.7(2) . . . . ?
C49 C62 C63 C64 -178.39(16) . . . . ?
C67 C62 C63 C64 -52.7(2) . . . . ?
C62 C63 C64 C65 56.2(2) . . . . ?
C63 C64 C65 C66 -57.7(2) . . . . ?
C64 C65 C66 C67 57.4(2) . . . . ?
C65 C66 C67 C62 -55.3(2) . . . . ?
C49 C62 C67 C66 174.58(16) . . . . ?
C63 C62 C67 C66 52.1(2) . . . . ?
C71 O2 C68 C69 0.2(2) . . . . ?
Ca1 O2 C68 C69 -177.27(12) . . . . ?
O2 C68 C69 C70 21.5(2) . . . . ?
C68 C69 C70 C71 -34.2(2) . . . . ?
C68 O2 C71 C70 -22.3(2) . . . . ?
Ca1 O2 C71 C70 154.86(14) . . . . ?
C69 C70 C71 O2 34.9(2) . . . . ?
C75 O3 C72 C73 15.2(4) . . . . ?
Ca1 O3 C72 C73 -173.2(2) . . . . ?
O3 C72 C73 C74 7.0(4) . . . . ?
C72 C73 C74 C75 -25.3(3) . . . . ?
C72 O3 C75 C74 -30.9(3) . . . . ?
Ca1 O3 C75 C74 158.07(16) . . . . ?
C73 C74 C75 O3 34.8(3) . . . . ?
C88 O4 C76 C81 -5.7(2) . . . . ?
Ca2 O4 C76 C81 177.55(12) . . . . ?
C88 O4 C76 C77 170.59(14) . . . . ?
Ca2 O4 C76 C77 -6.15(18) . . . . ?
C95 N3 C77 C78 28.3(3) . . . . ?
Ca2 N3 C77 C78 -172.75(13) . . . . ?
C95 N3 C77 C76 -151.93(16) . . . . ?
Ca2 N3 C77 C76 7.1(2) . . . . ?
C95 N3 C77 Ca2 -159.0(2) . . . . ?
C81 C76 C77 N3 175.69(16) . . . . ?
O4 C76 C77 N3 -0.6(2) . . . . ?
C81 C76 C77 C78 -4.5(2) . . . . ?
O4 C76 C77 C78 179.27(14) . . . . ?
C81 C76 C77 Ca2 -179.86(17) . . . . ?
O4 C76 C77 Ca2 3.88(11) . . . . ?
N3 C77 C78 C79 -179.88(16) . . . . ?
C76 C77 C78 C79 0.3(2) . . . . ?
Ca2 C77 C78 C79 163.3(3) . . . . ?
C77 C78 C79 C80 2.5(3) . . . . ?
C77 C78 C79 C89 -177.73(16) . . . . ?
C78 C79 C80 C81 -1.5(3) . . . . ?
C89 C79 C80 C81 178.77(16) . . . . ?
O4 C76 C81 C80 -178.59(15) . . . . ?
C77 C76 C81 C80 5.5(3) . . . . ?
O4 C76 C81 C82 5.2(3) . . . . ?
C77 C76 C81 C82 -170.67(16) . . . . ?
C79 C80 C81 C76 -2.4(3) . . . . ?
C79 C80 C81 C82 173.83(16) . . . . ?
C76 C81 C82 C83 -3.3(2) . . . . ?
C80 C81 C82 C83 -179.31(15) . . . . ?
C76 C81 C82 C91 -126.04(18) . . . . ?
C80 C81 C82 C91 57.9(2) . . . . ?
C76 C81 C82 C92 114.99(18) . . . . ?
C80 C81 C82 C92 -61.1(2) . . . . ?
C81 C82 C83 C88 2.3(2) . . . . ?
C91 C82 C83 C88 124.59(18) . . . . ?
C92 C82 C83 C88 -116.08(18) . . . . ?
C81 C82 C83 C84 177.62(15) . . . . ?
C91 C82 C83 C84 -60.0(2) . . . . ?
C92 C82 C83 C84 59.3(2) . . . . ?
C88 C83 C84 C85 1.7(3) . . . . ?
C82 C83 C84 C85 -173.85(16) . . . . ?
C83 C84 C85 C86 -0.8(3) . . . . ?
C83 C84 C85 C93 -179.76(17) . . . . ?
C84 C85 C86 C87 -0.5(3) . . . . ?
C93 C85 C86 C87 178.51(17) . . . . ?
C119 N4 C87 C86 -2.1(3) . . . . ?
Ca2 N4 C87 C86 178.57(14) . . . . ?
C119 N4 C87 C88 175.40(15) . . . . ?
Ca2 N4 C87 C88 -3.9(2) . . . . ?
C85 C86 C87 N4 178.25(17) . . . . ?
C85 C86 C87 C88 0.7(3) . . . . ?
C84 C83 C88 O4 -178.63(15) . . . . ?
C82 C83 C88 O4 -3.1(3) . . . . ?
C84 C83 C88 C87 -1.6(3) . . . . ?
C82 C83 C88 C87 173.89(16) . . . . ?
C76 O4 C88 C83 4.6(2) . . . . ?
Ca2 O4 C88 C83 -178.61(12) . . . . ?
C76 O4 C88 C87 -172.72(14) . . . . ?
Ca2 O4 C88 C87 4.04(18) . . . . ?
N4 C87 C88 C83 -177.39(16) . . . . ?
C86 C87 C88 C83 0.4(3) . . . . ?
N4 C87 C88 O4 -0.1(2) . . . . ?
C86 C87 C88 O4 177.70(14) . . . . ?
C80 C79 C89 C90 115.5(2) . . . . ?
C78 C79 C89 C90 -64.3(2) . . . . ?
C84 C85 C93 C94 110.0(2) . . . . ?
C86 C85 C93 C94 -68.9(2) . . . . ?
C77 N3 C95 C100 63.1(2) . . . . ?
Ca2 N3 C95 C100 -96.95(16) . . . . ?
C77 N3 C95 C96 -126.95(18) . . . . ?
Ca2 N3 C95 C96 73.04(17) . . . . ?
C100 C95 C96 C97 8.3(2) . . . . ?
N3 C95 C96 C97 -162.03(16) . . . . ?
C100 C95 C96 C101 -169.51(15) . . . . ?
N3 C95 C96 C101 20.1(2) . . . . ?
C95 C96 C97 C98 -2.2(3) . . . . ?
C101 C96 C97 C98 175.58(17) . . . . ?
C96 C97 C98 C99 -4.5(3) . . . . ?
C96 C97 C98 C107 173.75(17) . . . . ?
C97 C98 C99 C100 5.1(3) . . . . ?
C107 C98 C99 C100 -173.18(17) . . . . ?
C98 C99 C100 C95 1.1(3) . . . . ?
C98 C99 C100 C113 179.85(17) . . . . ?
N3 C95 C100 C99 162.31(16) . . . . ?
C96 C95 C100 C99 -7.8(2) . . . . ?
N3 C95 C100 C113 -16.4(3) . . . . ?
C96 C95 C100 C113 173.49(16) . . . . ?
C97 C96 C101 C106 11.9(2) . . . . ?
C95 C96 C101 C106 -170.29(16) . . . . ?
C97 C96 C101 C102 -111.67(19) . . . . ?
C95 C96 C101 C102 66.1(2) . . . . ?
C96 C101 C102 C103 -179.04(16) . . . . ?
C106 C101 C102 C103 54.5(2) . . . . ?
C101 C102 C103 C104 -56.3(2) . . . . ?
C102 C103 C104 C105 56.3(2) . . . . ?
C103 C104 C105 C106 -56.7(2) . . . . ?
C96 C101 C106 C105 -178.21(16) . . . . ?
C102 C101 C106 C105 -54.3(2) . . . . ?
C104 C105 C106 C101 56.8(2) . . . . ?
C99 C98 C107 C108 -57.1(2) . . . . ?
C97 C98 C107 C108 124.7(2) . . . . ?
C99 C98 C107 C112 66.8(2) . . . . ?
C97 C98 C107 C112 -111.4(2) . . . . ?
C98 C107 C108 C109 -178.70(17) . . . . ?
C112 C107 C108 C109 56.3(2) . . . . ?
C107 C108 C109 C110 -56.7(2) . . . . ?
C108 C109 C110 C111 54.7(2) . . . . ?
C109 C110 C111 C112 -53.6(3) . . . . ?
C110 C111 C112 C107 54.4(3) . . . . ?
C98 C107 C112 C111 178.58(18) . . . . ?
C108 C107 C112 C111 -55.2(2) . . . . ?
C99 C100 C113 C118 -62.0(2) . . . . ?
C95 C100 C113 C118 116.76(19) . . . . ?
C99 C100 C113 C114 62.3(2) . . . . ?
C95 C100 C113 C114 -118.98(18) . . . . ?
C100 C113 C114 C115 178.36(16) . . . . ?
C118 C113 C114 C115 -55.8(2) . . . . ?
C113 C114 C115 C116 56.3(2) . . . . ?
C114 C115 C116 C117 -56.2(2) . . . . ?
C115 C116 C117 C118 56.2(2) . . . . ?
C116 C117 C118 C113 -56.0(2) . . . . ?
C100 C113 C118 C117 179.82(15) . . . . ?
C114 C113 C118 C117 55.5(2) . . . . ?
C87 N4 C119 C124 83.4(2) . . . . ?
Ca2 N4 C119 C124 -97.33(18) . . . . ?
C87 N4 C119 C120 -103.1(2) . . . . ?
Ca2 N4 C119 C120 76.18(19) . . . . ?
C124 C119 C120 C121 2.8(3) . . . . ?
N4 C119 C120 C121 -170.96(17) . . . . ?
C124 C119 C120 C125 -176.51(17) . . . . ?
N4 C119 C120 C125 9.7(3) . . . . ?
C119 C120 C121 C122 -0.3(3) . . . . ?
C125 C120 C121 C122 178.98(18) . . . . ?
C120 C121 C122 C123 -2.1(3) . . . . ?
C120 C121 C122 C131 178.68(19) . . . . ?
C121 C122 C123 C124 2.0(3) . . . . ?
C131 C122 C123 C124 -178.76(18) . . . . ?
C122 C123 C124 C119 0.4(3) . . . . ?
C122 C123 C124 C137 -178.07(18) . . . . ?
C120 C119 C124 C123 -2.8(3) . . . . ?
N4 C119 C124 C123 170.72(17) . . . . ?
C120 C119 C124 C137 175.63(16) . . . . ?
N4 C119 C124 C137 -10.8(3) . . . . ?
C121 C120 C125 C126 23.3(3) . . . . ?
C119 C120 C125 C126 -157.42(17) . . . . ?
C121 C120 C125 C130 -100.8(2) . . . . ?
C119 C120 C125 C130 78.5(2) . . . . ?
C120 C125 C126 C127 176.58(16) . . . . ?
C130 C125 C126 C127 -57.9(2) . . . . ?
C125 C126 C127 C128 56.1(2) . . . . ?
C126 C127 C128 C129 -53.2(2) . . . . ?
C127 C128 C129 C130 53.6(2) . . . . ?
C128 C129 C130 C125 -56.1(2) . . . . ?
C120 C125 C130 C129 -175.66(16) . . . . ?
C126 C125 C130 C129 57.5(2) . . . . ?
C121 C122 C131 C136 -127.7(2) . . . . ?
C123 C122 C131 C136 53.1(3) . . . . ?
C121 C122 C131 C132 105.9(2) . . . . ?
C123 C122 C131 C132 -73.3(3) . . . . ?
C136 C131 C132 C133 54.4(3) . . . . ?
C122 C131 C132 C133 -177.87(19) . . . . ?
C131 C132 C133 C134 -54.4(3) . . . . ?
C132 C133 C134 C135 54.6(3) . . . . ?
C133 C134 C135 C136 -55.1(3) . . . . ?
C122 C131 C136 C135 178.0(2) . . . . ?
C132 C131 C136 C135 -54.9(3) . . . . ?
C134 C135 C136 C131 55.5(3) . . . . ?
C123 C124 C137 C142 -56.3(2) . . . . ?
C119 C124 C137 C142 125.28(18) . . . . ?
C123 C124 C137 C138 66.9(2) . . . . ?
C119 C124 C137 C138 -111.58(19) . . . . ?
C124 C137 C138 C139 173.80(16) . . . . ?
C142 C137 C138 C139 -60.1(2) . . . . ?
C137 C138 C139 C140 59.4(2) . . . . ?
C138 C139 C140 C141 -54.6(3) . . . . ?
C139 C140 C141 C142 51.9(2) . . . . ?
C140 C141 C142 C137 -53.7(2) . . . . ?
C124 C137 C142 C141 -178.64(16) . . . . ?
C138 C137 C142 C141 56.9(2) . . . . ?
C146 O5 C143 C144 -13.2(2) . . . . ?
Ca2 O5 C143 C144 165.91(13) . . . . ?
O5 C143 C144 C145 30.0(2) . . . . ?
C143 C144 C145 C146 -34.8(2) . . . . ?
C143 O5 C146 C145 -9.3(2) . . . . ?
Ca2 O5 C146 C145 171.82(12) . . . . ?
C144 C145 C146 O5 27.6(2) . . . . ?
C150 O6 C147 C48A -38.8(4) . . . . ?
Ca2 O6 C147 C48A 143.2(4) . . . . ?
C150 O6 C147 C148 12.4(3) . . . . ?
Ca2 O6 C147 C148 -165.5(2) . . . . ?
O6 C147 C148 C149 -24.7(4) . . . . ?
C147 C148 C149 C150 27.9(5) . . . . ?
C147 O6 C150 C149 5.8(4) . . . . ?
Ca2 O6 C150 C149 -176.3(3) . . . . ?
C147 O6 C150 C49A 39.4(4) . . . . ?
Ca2 O6 C150 C49A -142.7(4) . . . . ?
C148 C149 C150 O6 -20.7(5) . . . . ?
O6 C147 C48A C49A 17.4(7) . . . . ?
C147 C48A C49A C150 6.9(8) . . . . ?
O6 C150 C49A C48A -27.7(6) . . . . ?
